data_7205181
loop_
_publ_author_name
'Zhang, Jing'
'Zhu, Long-Guan'

_publ_section_title
;
 Synthesis, structures, and properties of three coordination compounds
 based on trinickel clusters extended by phenyldicarboxylate ligands
;
_journal_issue 2
_journal_name_full CrystEngComm
_journal_page_first 553
_journal_paper_doi 10.1039/c0ce00166j
_journal_volume 13
_journal_year 2011
_chemical_formula_sum 'C96 H78 N24 Ni6 O11'
_chemical_formula_weight 2096.08
_chemical_name_systematic
;
?
;
_space_group_IT_number 2
_symmetry_cell_setting triclinic
_symmetry_space_group_name_Hall '-P 1'
_symmetry_space_group_name_H-M 'P -1'
_atom_sites_solution_hydrogens geom
_atom_sites_solution_primary direct
_atom_sites_solution_secondary difmap
_audit_creation_method SHELXL-97
_cell_angle_alpha 87.517(1)
_cell_angle_beta 88.430(1)
_cell_angle_gamma 74.111(1)
_cell_formula_units_Z 2
_cell_length_a 11.2011(4)
_cell_length_b 20.4224(7)
_cell_length_c 21.3284(7)
_cell_measurement_reflns_used 3704
_cell_measurement_temperature 295(2)
_cell_measurement_theta_max 20.87
_cell_measurement_theta_min 2.40
_cell_volume 4687.5(3)
_computing_cell_refinement 'SAINT (Bruker, 2002)'
_computing_data_collection 'SMART (Bruker, 2002)'
_computing_data_reduction SAINT
_computing_molecular_graphics 'Ortep-3 for Windows (Farrugia, 1997)'
_computing_publication_material 'WinGX (Farrugia, 1999)'
_computing_structure_refinement 'SHELXL-97 (Sheldrick, 1997)'
_computing_structure_solution 'SHELXS-97 (Sheldrick, 1997)'
_diffrn_ambient_temperature 295(2)
_diffrn_measured_fraction_theta_full 0.983
_diffrn_measured_fraction_theta_max 0.983
_diffrn_measurement_device_type 'Bruker SMART area-detector diffractometer'
_diffrn_measurement_method '\f and \w scan'
_diffrn_radiation_monochromator graphite
_diffrn_radiation_source 'fine-focus sealed tube'
_diffrn_radiation_type MoK\a
_diffrn_radiation_wavelength 0.71073
_diffrn_reflns_av_R_equivalents 0.0878
_diffrn_reflns_av_sigmaI/netI 0.0983
_diffrn_reflns_limit_h_max 12
_diffrn_reflns_limit_h_min -13
_diffrn_reflns_limit_k_max 24
_diffrn_reflns_limit_k_min -24
_diffrn_reflns_limit_l_max 24
_diffrn_reflns_limit_l_min -25
_diffrn_reflns_number 50695
_diffrn_reflns_theta_full 25.10
_diffrn_reflns_theta_max 25.10
_diffrn_reflns_theta_min 0.96
_diffrn_standards_number 0
_exptl_absorpt_coefficient_mu 1.254
_exptl_absorpt_correction_T_max 0.8743
_exptl_absorpt_correction_T_min 0.7875
_exptl_absorpt_correction_type multi-scan
_exptl_absorpt_process_details 'SADABS (Bruker, 2002)'
_exptl_crystal_colour 'dark purple'
_exptl_crystal_density_diffrn 1.485
_exptl_crystal_density_method 'not measured'
_exptl_crystal_description block
_exptl_crystal_F_000 2156
_exptl_crystal_size_max 0.20
_exptl_crystal_size_mid 0.14
_exptl_crystal_size_min 0.11
_refine_diff_density_max 0.782
_refine_diff_density_min -0.557
_refine_diff_density_rms 0.102
_refine_ls_extinction_method none
_refine_ls_goodness_of_fit_ref 1.005
_refine_ls_hydrogen_treatment constr
_refine_ls_matrix_type full
_refine_ls_number_parameters 1243
_refine_ls_number_reflns 16426
_refine_ls_number_restraints 0
_refine_ls_restrained_S_all 1.005
_refine_ls_R_factor_all 0.1192
_refine_ls_R_factor_gt 0.0632
_refine_ls_shift/su_max 0.001
_refine_ls_shift/su_mean <0.001
_refine_ls_structure_factor_coef Fsqd
_refine_ls_weighting_details 'calc w=1/[\s^2^(Fo^2^)+(0.0817P)^2^+2.9243P] where P=(Fo^2^+2Fc^2^)/3'
_refine_ls_weighting_scheme calc
_refine_ls_wR_factor_gt 0.1495
_refine_ls_wR_factor_ref 0.1880
_reflns_number_gt 9707
_reflns_number_total 16426
_reflns_threshold_expression >2\s(I)
_cod_data_source_file C0CE00166J.TXT
_cod_data_source_block comp-2
_cod_database_code 7205181

loop_
_symmetry_equiv_pos_as_xyz
'x, y, z'
'-x, -y, -z'

loop_
_atom_site_label
_atom_site_type_symbol
_atom_site_fract_x
_atom_site_fract_y
_atom_site_fract_z
_atom_site_U_iso_or_equiv
_atom_site_adp_type
_atom_site_occupancy
_atom_site_symmetry_multiplicity
_atom_site_calc_flag
_atom_site_refinement_flags
_atom_site_disorder_assembly
_atom_site_disorder_group
N24 N 0.2143(5) 0.7871(2) 0.3887(2) 0.0407(13) Uani 1 1 d . . .
C91 C -0.1110(6) 0.6505(3) 0.5447(3) 0.0462(17) Uani 1 1 d . . .
C95 C -0.0936(7) 0.5890(4) 0.4495(4) 0.0536(19) Uani 1 1 d . . .
H95 H -0.0690 0.5835 0.4076 0.064 Uiso 1 1 calc R . .
C96 C -0.0907(7) 0.7047(4) 0.5850(3) 0.0502(18) Uani 1 1 d . . .
C92 C -0.1633(7) 0.6017(4) 0.5747(4) 0.060(2) Uani 1 1 d . . .
H92 H -0.1849 0.6052 0.6171 0.072 Uiso 1 1 calc R . .
C93 C -0.1825(8) 0.5494(4) 0.5422(4) 0.074(3) Uani 1 1 d . . .
H93 H -0.2194 0.5182 0.5620 0.089 Uiso 1 1 calc R . .
C94 C -0.1471(8) 0.5430(4) 0.4799(5) 0.074(2) Uani 1 1 d . . .
H94 H -0.1595 0.5070 0.4580 0.089 Uiso 1 1 calc R . .
O7 O 0.0214(4) 0.6962(2) 0.6009(2) 0.0522(12) Uani 1 1 d . . .
O8 O -0.1820(5) 0.7496(3) 0.6039(2) 0.0663(15) Uani 1 1 d . . .
O1W O -0.3159(8) 0.8147(5) 0.4976(4) 0.159(4) Uani 1 1 d . . .
O2W O 0.892(4) 0.549(2) 0.010(3) 0.19(2) Uani 0.20 1 d P . .
O3W O -0.3696(19) 0.9543(8) 0.4712(10) 0.379(11) Uani 1 1 d . . .
O2W' O 0.8234(13) 0.6656(9) 0.0138(7) 0.247(8) Uani 0.80 1 d P . .
Ni4 Ni 0.39844(7) 0.78537(4) 0.17112(4) 0.0362(2) Uani 1 1 d . . .
Ni5 Ni 0.26572(7) 0.75311(4) 0.25291(4) 0.0339(2) Uani 1 1 d . . .
Ni6 Ni 0.13945(8) 0.72148(4) 0.33732(4) 0.0381(2) Uani 1 1 d . . .
Ni3 Ni 0.36094(8) 0.78159(4) -0.16867(4) 0.0375(2) Uani 1 1 d . . .
Ni1 Ni 0.10882(8) 0.72706(4) -0.33053(4) 0.0397(2) Uani 1 1 d . . .
Ni2 Ni 0.23484(7) 0.75385(4) -0.24896(4) 0.0353(2) Uani 1 1 d . . .
O3 O 0.4824(4) 0.8234(2) 0.0998(2) 0.0456(11) Uani 1 1 d . . .
O5 O 0.0440(4) 0.6782(2) 0.3996(2) 0.0495(12) Uani 1 1 d . . .
N2 N 0.2210(5) 0.6766(2) -0.1993(2) 0.0379(12) Uani 1 1 d . . .
O1 O 0.4601(4) 0.8200(2) -0.1120(2) 0.0524(12) Uani 1 1 d . . .
N8 N 0.2471(5) 0.8311(2) -0.2991(2) 0.0405(13) Uani 1 1 d . . .
N20 N 0.1703(5) 0.8446(2) 0.2571(2) 0.0366(12) Uani 1 1 d . . .
N4 N -0.0241(5) 0.7461(3) -0.2583(2) 0.0400(13) Uani 1 1 d . . .
N15 N 0.2981(5) 0.6396(2) 0.3487(2) 0.0387(13) Uani 1 1 d . . .
N11 N 0.3821(5) 0.7000(2) -0.2873(2) 0.0370(12) Uani 1 1 d . . .
N16 N 0.2272(5) 0.8089(2) 0.1216(2) 0.0381(13) Uani 1 1 d . . .
N5 N 0.0891(5) 0.8071(2) -0.2084(2) 0.0369(12) Uani 1 1 d . . .
N13 N 0.4313(5) 0.6854(2) 0.1478(2) 0.0367(12) Uani 1 1 d . . .
N14 N 0.3624(5) 0.6614(2) 0.2482(2) 0.0366(12) Uani 1 1 d . . .
N23 N 0.3736(5) 0.7678(2) 0.3146(2) 0.0393(13) Uani 1 1 d . . .
N1 N 0.1709(5) 0.6290(2) -0.2884(2) 0.0396(13) Uani 1 1 d . . .
N17 N 0.1563(5) 0.7393(2) 0.1924(2) 0.0378(12) Uani 1 1 d . . .
N9 N 0.4268(5) 0.8285(2) -0.2462(2) 0.0390(13) Uani 1 1 d . . .
N19 N 0.3375(5) 0.8785(2) 0.2142(2) 0.0414(13) Uani 1 1 d . . .
N22 N 0.5349(5) 0.7506(2) 0.2411(2) 0.0400(13) Uani 1 1 d . . .
N6 N 0.2068(5) 0.8657(3) -0.1586(3) 0.0428(13) Uani 1 1 d . . .
C90 C -0.0762(6) 0.6436(3) 0.4815(3) 0.0380(15) Uani 1 1 d . . .
N10 N 0.2785(5) 0.7071(3) -0.3819(2) 0.0407(13) Uani 1 1 d . . .
C64 C 0.1036(6) 0.6857(3) 0.2033(3) 0.0398(16) Uani 1 1 d . . .
N21 N 0.0094(5) 0.8090(2) 0.3050(2) 0.0398(13) Uani 1 1 d . . .
N18 N 0.0984(4) 0.6648(2) 0.2641(2) 0.0391(13) Uani 1 1 d . . .
N12 N 0.4814(5) 0.6894(2) -0.1926(2) 0.0382(13) Uani 1 1 d . . .
C43 C 0.6062(6) 0.8640(3) 0.0240(3) 0.0416(16) Uani 1 1 d . . .
N3 N 0.2730(5) 0.7240(2) -0.1102(2) 0.0387(13) Uani 1 1 d . . .
C63 C 0.1321(6) 0.7824(3) 0.1400(3) 0.0382(15) Uani 1 1 d . . .
C5 C 0.2113(6) 0.6195(3) -0.2290(3) 0.0383(15) Uani 1 1 d . . .
N7 N 0.0730(5) 0.8294(3) -0.3549(2) 0.0419(13) Uani 1 1 d . . .
C42 C 0.5725(6) 0.8616(3) -0.0389(3) 0.0388(15) Uani 1 1 d . . .
C83 C 0.4993(6) 0.7494(3) 0.3021(3) 0.0430(16) Uani 1 1 d . . .
C89 C -0.0285(6) 0.6975(3) 0.4461(3) 0.0397(16) Uani 1 1 d . . .
O6 O -0.0656(5) 0.7568(2) 0.4632(2) 0.0684(16) Uani 1 1 d . . .
C36 C 0.4798(6) 0.6651(3) -0.2514(3) 0.0369(15) Uani 1 1 d . . .
C35 C 0.3885(6) 0.6985(3) -0.3521(3) 0.0369(15) Uani 1 1 d . . .
C73 C 0.2319(6) 0.8942(3) 0.2499(3) 0.0388(15) Uani 1 1 d . . .
C15 C -0.0129(6) 0.7805(3) -0.2070(3) 0.0420(16) Uani 1 1 d . . .
C53 C 0.4108(6) 0.6378(3) 0.1906(3) 0.0419(16) Uani 1 1 d . . .
C74 C 0.0448(6) 0.8584(3) 0.2711(3) 0.0407(16) Uani 1 1 d . . .
C25 C 0.1532(6) 0.8649(3) -0.3381(3) 0.0425(17) Uani 1 1 d . . .
C66 C 0.0389(7) 0.5894(4) 0.1703(4) 0.063(2) Uani 1 1 d . . .
H66 H 0.0163 0.5649 0.1391 0.075 Uiso 1 1 calc R . .
C26 C 0.3626(6) 0.8449(3) -0.2998(3) 0.0408(16) Uani 1 1 d . . .
C6 C 0.2140(6) 0.6806(3) -0.1348(3) 0.0385(15) Uani 1 1 d . . .
C54 C 0.3834(6) 0.6209(3) 0.3017(3) 0.0397(16) Uani 1 1 d . . .
C34 C 0.4970(6) 0.6949(3) -0.3867(3) 0.0464(17) Uani 1 1 d . . .
H34 H 0.5705 0.6925 -0.3663 0.056 Uiso 1 1 calc R . .
C7 C 0.1483(7) 0.6468(3) -0.0946(3) 0.0523(19) Uani 1 1 d . . .
H7 H 0.1039 0.6194 -0.1113 0.063 Uiso 1 1 calc R . .
C16 C 0.0913(6) 0.8624(3) -0.1750(3) 0.0401(16) Uani 1 1 d . . .
C59 C 0.2086(7) 0.8534(3) 0.0722(3) 0.0497(18) Uani 1 1 d . . .
H59 H 0.2718 0.8729 0.0600 0.060 Uiso 1 1 calc R . .
C30 C 0.5442(7) 0.8331(3) -0.2469(3) 0.0486(18) Uani 1 1 d . . .
H30 H 0.5887 0.8211 -0.2100 0.058 Uiso 1 1 calc R . .
C13 C -0.1799(7) 0.7479(4) -0.1542(4) 0.062(2) Uani 1 1 d . . .
H13 H -0.2326 0.7490 -0.1196 0.075 Uiso 1 1 calc R . .
C14 C -0.0908(6) 0.7821(4) -0.1542(3) 0.0526(19) Uani 1 1 d . . .
H14 H -0.0819 0.8061 -0.1194 0.063 Uiso 1 1 calc R . .
C10 C 0.2691(7) 0.7302(4) -0.0479(3) 0.0524(19) Uani 1 1 d . . .
H10 H 0.3074 0.7606 -0.0314 0.063 Uiso 1 1 calc R . .
C41 C 0.5218(7) 0.8055(3) -0.0608(3) 0.0465(17) Uani 1 1 d . . .
C29 C 0.6027(7) 0.8542(4) -0.2973(4) 0.060(2) Uani 1 1 d . . .
H29 H 0.6845 0.8561 -0.2954 0.072 Uiso 1 1 calc R . .
C40 C 0.5627(6) 0.6519(3) -0.1502(3) 0.0440(16) Uani 1 1 d . . .
H40 H 0.5584 0.6670 -0.1095 0.053 Uiso 1 1 calc R . .
C79 C 0.6547(6) 0.7243(3) 0.2258(4) 0.0517(18) Uani 1 1 d . . .
H79 H 0.6778 0.7242 0.1835 0.062 Uiso 1 1 calc R . .
C62 C 0.0177(6) 0.8010(3) 0.1091(3) 0.0513(18) Uani 1 1 d . . .
H62 H -0.0475 0.7839 0.1235 0.062 Uiso 1 1 calc R . .
C67 C 0.0424(7) 0.5664(4) 0.2322(4) 0.057(2) Uani 1 1 d . . .
H67 H 0.0254 0.5252 0.2430 0.068 Uiso 1 1 calc R . .
C72 C 0.1966(7) 0.9564(3) 0.2799(3) 0.055(2) Uani 1 1 d . . .
H72 H 0.1236 0.9682 0.3036 0.067 Uiso 1 1 calc R . .
C84 C 0.3239(7) 0.7984(3) 0.3687(3) 0.0444(17) Uani 1 1 d . . .
C1 C 0.1624(6) 0.5745(3) -0.3205(3) 0.0465(17) Uani 1 1 d . . .
H1 H 0.1369 0.5814 -0.3619 0.056 Uiso 1 1 calc R . .
C32 C 0.3853(7) 0.7003(4) -0.4809(3) 0.059(2) Uani 1 1 d . . .
H32 H 0.3829 0.6988 -0.5243 0.071 Uiso 1 1 calc R . .
O2 O 0.5441(6) 0.7510(3) -0.0314(2) 0.0697(16) Uani 1 1 d . . .
C68 C 0.0711(6) 0.6048(3) 0.2776(3) 0.0449(17) Uani 1 1 d . . .
H68 H 0.0720 0.5892 0.3193 0.054 Uiso 1 1 calc R . .
C47 C 0.5914(7) 0.9112(4) -0.0819(3) 0.0534(19) Uani 1 1 d . . .
H47 H 0.5693 0.9103 -0.1235 0.064 Uiso 1 1 calc R . .
C48 C 0.5894(8) 0.8131(4) 0.0756(3) 0.0548(19) Uani 1 1 d . . .
C27 C 0.4151(7) 0.8686(3) -0.3540(3) 0.056(2) Uani 1 1 d . . .
H27 H 0.3696 0.8812 -0.3905 0.067 Uiso 1 1 calc R . .
C65 C 0.0695(7) 0.6494(4) 0.1552(3) 0.0519(18) Uani 1 1 d . . .
H65 H 0.0676 0.6657 0.1137 0.062 Uiso 1 1 calc R . .
C38 C 0.6536(6) 0.5708(3) -0.2255(4) 0.055(2) Uani 1 1 d . . .
H38 H 0.7136 0.5318 -0.2374 0.066 Uiso 1 1 calc R . .
C18 C -0.0019(7) 0.9687(3) -0.1287(3) 0.054(2) Uani 1 1 d . . .
H18 H -0.0722 1.0029 -0.1179 0.065 Uiso 1 1 calc R . .
C58 C 0.3162(7) 0.6034(3) 0.4035(3) 0.0508(18) Uani 1 1 d . . .
H58 H 0.2576 0.6169 0.4355 0.061 Uiso 1 1 calc R . .
C4 C 0.2440(6) 0.5536(3) -0.2010(3) 0.0500(18) Uani 1 1 d . . .
H4 H 0.2747 0.5466 -0.1604 0.060 Uiso 1 1 calc R . .
C33 C 0.4953(7) 0.6950(4) -0.4514(3) 0.056(2) Uani 1 1 d . . .
H33 H 0.5679 0.6914 -0.4748 0.067 Uiso 1 1 calc R . .
C82 C 0.5867(7) 0.7245(4) 0.3485(3) 0.0544(19) Uani 1 1 d . . .
H82 H 0.5625 0.7254 0.3906 0.065 Uiso 1 1 calc R . .
C22 C -0.0495(8) 0.9291(4) -0.4102(4) 0.068(2) Uani 1 1 d . . .
H22 H -0.1182 0.9498 -0.4345 0.081 Uiso 1 1 calc R . .
C57 C 0.4143(7) 0.5485(4) 0.4153(4) 0.062(2) Uani 1 1 d . . .
H57 H 0.4214 0.5244 0.4536 0.074 Uiso 1 1 calc R . .
C85 C 0.3735(7) 0.8425(4) 0.4005(3) 0.057(2) Uani 1 1 d . . .
H85 H 0.4503 0.8484 0.3882 0.069 Uiso 1 1 calc R . .
C69 C 0.4090(7) 0.9219(3) 0.2102(3) 0.0472(17) Uani 1 1 d . . .
H69 H 0.4814 0.9102 0.1859 0.057 Uiso 1 1 calc R . .
C37 C 0.5680(6) 0.6063(3) -0.2684(3) 0.0468(17) Uani 1 1 d . . .
H37 H 0.5694 0.5908 -0.3089 0.056 Uiso 1 1 calc R . .
C20 C 0.2145(7) 0.9213(3) -0.1298(3) 0.0481(18) Uani 1 1 d . . .
H20 H 0.2930 0.9249 -0.1205 0.058 Uiso 1 1 calc R . .
C24 C 0.1324(7) 0.9335(3) -0.3580(3) 0.057(2) Uani 1 1 d . . .
H24 H 0.1870 0.9577 -0.3465 0.068 Uiso 1 1 calc R . .
C19 C 0.1122(8) 0.9740(3) -0.1129(4) 0.060(2) Uani 1 1 d . . .
H19 H 0.1211 1.0112 -0.0917 0.072 Uiso 1 1 calc R . .
C21 C -0.0273(7) 0.8619(4) -0.3891(3) 0.056(2) Uani 1 1 d . . .
H21 H -0.0837 0.8381 -0.3990 0.067 Uiso 1 1 calc R . .
C52 C 0.4327(7) 0.5702(3) 0.1726(4) 0.058(2) Uani 1 1 d . . .
H52 H 0.4173 0.5374 0.2008 0.069 Uiso 1 1 calc R . .
C31 C 0.2796(7) 0.7079(3) -0.4453(3) 0.0504(18) Uani 1 1 d . . .
H31 H 0.2048 0.7139 -0.4657 0.061 Uiso 1 1 calc R . .
O4 O 0.6832(6) 0.7667(3) 0.0901(3) 0.101(2) Uani 1 1 d . . .
C77 C -0.2041(7) 0.8730(4) 0.2954(4) 0.070(2) Uani 1 1 d . . .
H77 H -0.2875 0.8760 0.3033 0.084 Uiso 1 1 calc R . .
C76 C -0.1683(7) 0.9244(4) 0.2622(4) 0.066(2) Uani 1 1 d . . .
H76 H -0.2277 0.9636 0.2487 0.080 Uiso 1 1 calc R . .
C39 C 0.6513(7) 0.5927(4) -0.1642(4) 0.058(2) Uani 1 1 d . . .
H39 H 0.7069 0.5685 -0.1343 0.070 Uiso 1 1 calc R . .
C87 C 0.1982(8) 0.8670(4) 0.4686(4) 0.066(2) Uani 1 1 d . . .
H87 H 0.1538 0.8900 0.5023 0.079 Uiso 1 1 calc R . .
C81 C 0.7085(8) 0.6989(4) 0.3317(4) 0.065(2) Uani 1 1 d . . .
H81 H 0.7674 0.6821 0.3625 0.078 Uiso 1 1 calc R . .
C55 C 0.4876(7) 0.5659(3) 0.3117(3) 0.056(2) Uani 1 1 d . . .
H55 H 0.5467 0.5537 0.2798 0.067 Uiso 1 1 calc R . .
C60 C 0.0991(7) 0.8715(4) 0.0386(3) 0.059(2) Uani 1 1 d . . .
H60 H 0.0907 0.9014 0.0038 0.071 Uiso 1 1 calc R . .
C88 C 0.1527(7) 0.8227(3) 0.4370(3) 0.0523(19) Uani 1 1 d . . .
H88 H 0.0760 0.8168 0.4494 0.063 Uiso 1 1 calc R . .
C11 C -0.1125(7) 0.7124(4) -0.2564(3) 0.0540(19) Uani 1 1 d . . .
H11 H -0.1207 0.6881 -0.2911 0.065 Uiso 1 1 calc R . .
C61 C 0.0038(7) 0.8449(4) 0.0573(3) 0.057(2) Uani 1 1 d . . .
H61 H -0.0699 0.8563 0.0352 0.068 Uiso 1 1 calc R . .
C49 C 0.4726(7) 0.6664(4) 0.0903(3) 0.0546(19) Uani 1 1 d . . .
H49 H 0.4851 0.6996 0.0616 0.065 Uiso 1 1 calc R . .
C51 C 0.4769(8) 0.5527(4) 0.1136(4) 0.065(2) Uani 1 1 d . . .
H51 H 0.4929 0.5076 0.1022 0.078 Uiso 1 1 calc R . .
C8 C 0.1484(8) 0.6533(4) -0.0311(3) 0.063(2) Uani 1 1 d . . .
H8 H 0.1058 0.6300 -0.0043 0.076 Uiso 1 1 calc R . .
C75 C -0.0449(7) 0.9172(3) 0.2495(3) 0.0548(19) Uani 1 1 d . . .
H75 H -0.0204 0.9512 0.2266 0.066 Uiso 1 1 calc R . .
C50 C 0.4979(8) 0.6005(4) 0.0707(4) 0.066(2) Uani 1 1 d . . .
H50 H 0.5277 0.5890 0.0304 0.079 Uiso 1 1 calc R . .
C17 C -0.0152(7) 0.9147(3) -0.1599(3) 0.0485(18) Uani 1 1 d . . .
H17 H -0.0934 0.9122 -0.1712 0.058 Uiso 1 1 calc R . .
C46 C 0.6428(7) 0.9619(4) -0.0638(4) 0.063(2) Uani 1 1 d . . .
H46 H 0.6573 0.9937 -0.0935 0.076 Uiso 1 1 calc R . .
C45 C 0.6723(7) 0.9651(4) -0.0020(4) 0.062(2) Uani 1 1 d . . .
H45 H 0.7047 0.9997 0.0106 0.074 Uiso 1 1 calc R . .
C3 C 0.2307(6) 0.4998(3) -0.2335(4) 0.0532(19) Uani 1 1 d . . .
H3 H 0.2490 0.4564 -0.2146 0.064 Uiso 1 1 calc R . .
C86 C 0.3098(9) 0.8775(4) 0.4502(4) 0.072(2) Uani 1 1 d . . .
H86 H 0.3419 0.9078 0.4711 0.086 Uiso 1 1 calc R . .
C44 C 0.6532(7) 0.9165(4) 0.0411(4) 0.0552(19) Uani 1 1 d . . .
H44 H 0.6726 0.9191 0.0829 0.066 Uiso 1 1 calc R . .
C56 C 0.5042(7) 0.5294(4) 0.3678(4) 0.063(2) Uani 1 1 d . . .
H56 H 0.5739 0.4928 0.3742 0.076 Uiso 1 1 calc R . .
C12 C -0.1913(7) 0.7121(4) -0.2054(4) 0.063(2) Uani 1 1 d . . .
H12 H -0.2508 0.6881 -0.2060 0.076 Uiso 1 1 calc R . .
C70 C 0.3809(9) 0.9824(4) 0.2401(4) 0.071(2) Uani 1 1 d . . .
H70 H 0.4337 1.0105 0.2378 0.085 Uiso 1 1 calc R . .
C78 C -0.1131(7) 0.8177(4) 0.3163(3) 0.0545(19) Uani 1 1 d . . .
H78 H -0.1369 0.7838 0.3398 0.065 Uiso 1 1 calc R . .
C28 C 0.5354(8) 0.8725(4) -0.3513(4) 0.067(2) Uani 1 1 d . . .
H28 H 0.5720 0.8877 -0.3867 0.080 Uiso 1 1 calc R . .
C71 C 0.2706(8) 0.9996(4) 0.2739(4) 0.071(2) Uani 1 1 d . . .
H71 H 0.2462 1.0414 0.2929 0.085 Uiso 1 1 calc R . .
C23 C 0.0335(8) 0.9648(4) -0.3939(4) 0.066(2) Uani 1 1 d . . .
H23 H 0.0214 1.0100 -0.4075 0.080 Uiso 1 1 calc R . .
C2 C 0.1895(7) 0.5105(4) -0.2949(4) 0.057(2) Uani 1 1 d . . .
H2 H 0.1808 0.4744 -0.3179 0.069 Uiso 1 1 calc R . .
C9 C 0.2126(8) 0.6950(4) -0.0075(3) 0.062(2) Uani 1 1 d . . .
H9 H 0.2172 0.6989 0.0356 0.075 Uiso 1 1 calc R . .
C80 C 0.7452(7) 0.6975(4) 0.2690(4) 0.062(2) Uani 1 1 d . . .
H80 H 0.8276 0.6793 0.2568 0.074 Uiso 1 1 calc R . .

loop_
_atom_site_aniso_label
_atom_site_aniso_U_11
_atom_site_aniso_U_22
_atom_site_aniso_U_33
_atom_site_aniso_U_23
_atom_site_aniso_U_13
_atom_site_aniso_U_12
N24 0.045(3) 0.046(3) 0.034(3) -0.001(2) 0.005(3) -0.017(3)
C91 0.033(4) 0.061(4) 0.049(4) -0.006(3) 0.000(3) -0.019(3)
C95 0.059(5) 0.059(4) 0.049(5) -0.004(4) -0.004(4) -0.025(4)
C96 0.049(5) 0.066(5) 0.036(4) -0.003(3) 0.005(4) -0.015(4)
C92 0.052(5) 0.083(6) 0.050(5) 0.015(4) 0.007(4) -0.033(4)
C93 0.082(7) 0.075(6) 0.080(7) 0.006(5) 0.012(5) -0.047(5)
C94 0.081(6) 0.072(6) 0.083(7) -0.016(5) 0.000(5) -0.040(5)
O7 0.042(3) 0.072(3) 0.045(3) -0.010(2) 0.000(2) -0.019(2)
O8 0.048(3) 0.090(4) 0.058(3) -0.026(3) 0.006(3) -0.011(3)
O1W 0.116(7) 0.198(9) 0.124(7) 0.010(6) -0.001(6) 0.023(6)
O2W 0.13(4) 0.10(3) 0.27(6) -0.04(3) -0.02(4) 0.06(3)
O3W 0.43(3) 0.207(15) 0.45(3) -0.044(17) 0.01(2) 0.009(16)
O2W' 0.159(12) 0.37(2) 0.158(12) -0.030(13) 0.080(10) 0.012(13)
Ni4 0.0390(5) 0.0395(4) 0.0306(5) -0.0009(3) 0.0024(4) -0.0118(4)
Ni5 0.0358(5) 0.0361(4) 0.0304(4) -0.0007(3) 0.0008(4) -0.0109(3)
Ni6 0.0407(5) 0.0406(4) 0.0332(5) -0.0002(4) 0.0037(4) -0.0122(4)
Ni3 0.0406(5) 0.0397(4) 0.0343(5) -0.0039(4) 0.0015(4) -0.0143(4)
Ni1 0.0369(5) 0.0494(5) 0.0336(5) -0.0052(4) 0.0016(4) -0.0130(4)
Ni2 0.0350(5) 0.0389(4) 0.0325(5) -0.0037(3) 0.0040(4) -0.0111(3)
O3 0.043(3) 0.053(3) 0.042(3) -0.005(2) 0.009(2) -0.016(2)
O5 0.057(3) 0.052(3) 0.043(3) 0.001(2) 0.009(2) -0.023(2)
N2 0.044(3) 0.041(3) 0.033(3) -0.003(2) 0.003(2) -0.019(2)
O1 0.057(3) 0.055(3) 0.052(3) -0.002(2) -0.011(3) -0.025(2)
N8 0.042(3) 0.045(3) 0.035(3) 0.003(2) -0.001(3) -0.013(3)
N20 0.047(3) 0.035(3) 0.030(3) -0.005(2) 0.007(2) -0.013(2)
N4 0.035(3) 0.052(3) 0.034(3) -0.005(3) 0.003(2) -0.013(3)
N15 0.039(3) 0.038(3) 0.037(3) 0.006(2) 0.002(3) -0.010(2)
N11 0.035(3) 0.048(3) 0.030(3) -0.005(2) 0.005(2) -0.014(2)
N16 0.043(3) 0.041(3) 0.029(3) 0.000(2) 0.001(2) -0.010(2)
N5 0.037(3) 0.041(3) 0.032(3) -0.006(2) 0.002(2) -0.009(2)
N13 0.033(3) 0.044(3) 0.033(3) 0.000(2) 0.004(2) -0.011(2)
N14 0.041(3) 0.034(3) 0.036(3) 0.000(2) 0.002(2) -0.012(2)
N23 0.039(3) 0.048(3) 0.033(3) -0.001(2) -0.002(3) -0.016(2)
N1 0.036(3) 0.046(3) 0.039(3) -0.011(3) 0.001(3) -0.014(2)
N17 0.041(3) 0.040(3) 0.033(3) -0.002(2) 0.005(2) -0.014(2)
N9 0.045(4) 0.040(3) 0.038(3) -0.001(2) 0.003(3) -0.022(2)
N19 0.050(4) 0.042(3) 0.034(3) 0.000(2) 0.002(3) -0.018(3)
N22 0.040(3) 0.047(3) 0.037(3) 0.002(2) 0.000(3) -0.018(3)
N6 0.043(4) 0.043(3) 0.043(3) -0.004(3) 0.000(3) -0.012(3)
C90 0.034(4) 0.050(4) 0.031(4) 0.002(3) -0.006(3) -0.013(3)
N10 0.040(3) 0.050(3) 0.034(3) -0.005(2) 0.003(3) -0.015(2)
C64 0.039(4) 0.041(3) 0.042(4) -0.005(3) -0.002(3) -0.013(3)
N21 0.035(3) 0.045(3) 0.037(3) 0.000(2) 0.001(3) -0.006(2)
N18 0.029(3) 0.045(3) 0.041(3) 0.000(2) 0.001(2) -0.008(2)
N12 0.041(3) 0.039(3) 0.037(3) 0.002(2) 0.002(3) -0.017(2)
C43 0.031(4) 0.064(4) 0.033(4) -0.007(3) 0.004(3) -0.017(3)
N3 0.042(3) 0.046(3) 0.028(3) -0.004(2) 0.003(2) -0.012(2)
C63 0.040(4) 0.041(3) 0.032(4) -0.009(3) 0.004(3) -0.007(3)
C5 0.036(4) 0.038(3) 0.045(4) -0.008(3) 0.012(3) -0.015(3)
N7 0.033(3) 0.057(3) 0.033(3) -0.009(3) 0.003(3) -0.008(3)
C42 0.036(4) 0.046(4) 0.036(4) -0.002(3) 0.001(3) -0.015(3)
C83 0.045(4) 0.050(4) 0.039(4) 0.001(3) -0.006(3) -0.022(3)
C89 0.037(4) 0.050(4) 0.035(4) 0.006(3) -0.005(3) -0.018(3)
O6 0.096(4) 0.053(3) 0.060(4) -0.007(3) 0.027(3) -0.029(3)
C36 0.037(4) 0.039(3) 0.038(4) -0.002(3) 0.003(3) -0.017(3)
C35 0.034(4) 0.040(3) 0.038(4) -0.009(3) 0.003(3) -0.012(3)
C73 0.052(4) 0.037(3) 0.028(4) -0.001(3) -0.001(3) -0.012(3)
C15 0.035(4) 0.048(4) 0.041(4) -0.004(3) 0.006(3) -0.008(3)
C53 0.036(4) 0.042(4) 0.047(4) -0.004(3) -0.003(3) -0.009(3)
C74 0.047(4) 0.046(4) 0.028(4) -0.005(3) 0.001(3) -0.010(3)
C25 0.046(4) 0.047(4) 0.028(4) -0.003(3) 0.009(3) -0.002(3)
C66 0.066(5) 0.083(6) 0.053(5) -0.022(4) 0.001(4) -0.042(4)
C26 0.054(5) 0.031(3) 0.036(4) -0.001(3) 0.007(3) -0.011(3)
C6 0.037(4) 0.042(3) 0.037(4) -0.002(3) 0.004(3) -0.012(3)
C54 0.039(4) 0.037(3) 0.045(4) 0.004(3) 0.003(3) -0.015(3)
C34 0.038(4) 0.061(4) 0.041(4) -0.008(3) 0.008(3) -0.015(3)
C7 0.057(5) 0.059(4) 0.051(5) 0.000(4) 0.010(4) -0.032(4)
C16 0.046(4) 0.038(3) 0.032(4) -0.002(3) 0.010(3) -0.005(3)
C59 0.061(5) 0.050(4) 0.039(4) -0.004(3) 0.001(4) -0.016(3)
C30 0.055(5) 0.050(4) 0.048(4) -0.011(3) 0.012(4) -0.026(3)
C13 0.042(5) 0.085(6) 0.059(5) -0.007(4) 0.013(4) -0.016(4)
C14 0.045(5) 0.062(4) 0.049(5) -0.011(4) 0.018(4) -0.011(4)
C10 0.064(5) 0.062(4) 0.036(4) -0.012(3) 0.005(4) -0.025(4)
C41 0.055(5) 0.045(4) 0.043(4) -0.007(3) 0.014(4) -0.021(3)
C29 0.055(5) 0.066(5) 0.070(6) -0.001(4) 0.002(4) -0.033(4)
C40 0.041(4) 0.050(4) 0.045(4) 0.002(3) 0.000(3) -0.020(3)
C79 0.044(5) 0.057(4) 0.052(5) -0.003(4) 0.001(4) -0.012(3)
C62 0.041(4) 0.060(4) 0.049(4) -0.010(4) -0.007(3) -0.005(3)
C67 0.053(5) 0.049(4) 0.075(6) -0.018(4) 0.004(4) -0.022(4)
C72 0.066(5) 0.044(4) 0.061(5) -0.015(3) 0.017(4) -0.022(4)
C84 0.055(5) 0.044(4) 0.037(4) -0.002(3) -0.002(3) -0.018(3)
C1 0.042(4) 0.056(4) 0.047(4) -0.012(3) 0.003(3) -0.020(3)
C32 0.066(6) 0.081(5) 0.031(4) -0.005(4) 0.013(4) -0.026(4)
O2 0.117(5) 0.058(3) 0.045(3) 0.003(3) -0.009(3) -0.042(3)
C68 0.032(4) 0.053(4) 0.052(4) 0.001(3) 0.003(3) -0.018(3)
C47 0.068(5) 0.068(5) 0.030(4) 0.000(3) -0.005(4) -0.030(4)
C48 0.061(5) 0.063(5) 0.037(4) 0.004(3) -0.003(4) -0.012(4)
C27 0.070(6) 0.054(4) 0.046(5) 0.009(3) 0.010(4) -0.025(4)
C65 0.061(5) 0.066(5) 0.038(4) -0.012(4) 0.005(4) -0.033(4)
C38 0.044(4) 0.037(4) 0.080(6) -0.002(4) 0.008(4) -0.007(3)
C18 0.056(5) 0.050(4) 0.048(5) -0.006(3) 0.003(4) 0.001(4)
C58 0.057(5) 0.060(4) 0.039(4) 0.005(3) 0.004(4) -0.023(4)
C4 0.050(5) 0.048(4) 0.053(5) -0.006(3) 0.004(4) -0.015(3)
C33 0.048(5) 0.073(5) 0.048(5) -0.006(4) 0.016(4) -0.020(4)
C82 0.048(5) 0.075(5) 0.043(4) 0.012(4) -0.010(4) -0.021(4)
C22 0.063(6) 0.062(5) 0.059(5) 0.004(4) -0.004(4) 0.013(4)
C57 0.062(5) 0.070(5) 0.050(5) 0.020(4) -0.007(4) -0.015(4)
C85 0.061(5) 0.073(5) 0.049(5) -0.016(4) 0.002(4) -0.036(4)
C69 0.055(5) 0.053(4) 0.039(4) -0.003(3) 0.005(3) -0.025(4)
C37 0.046(4) 0.042(4) 0.054(5) -0.009(3) 0.003(4) -0.013(3)
C20 0.066(5) 0.042(4) 0.039(4) -0.004(3) -0.007(4) -0.018(3)
C24 0.071(5) 0.040(4) 0.055(5) -0.007(3) 0.012(4) -0.010(4)
C19 0.079(6) 0.039(4) 0.055(5) -0.010(3) -0.002(4) -0.002(4)
C21 0.051(5) 0.062(5) 0.050(5) -0.004(4) -0.005(4) -0.004(4)
C52 0.083(6) 0.042(4) 0.051(5) -0.007(3) 0.008(4) -0.020(4)
C31 0.057(5) 0.062(4) 0.036(4) -0.001(3) -0.002(4) -0.021(4)
O4 0.070(4) 0.127(5) 0.083(5) 0.054(4) 0.011(3) 0.003(4)
C77 0.043(5) 0.078(6) 0.083(6) 0.001(5) 0.003(4) -0.009(4)
C76 0.049(5) 0.060(5) 0.077(6) 0.014(4) 0.004(4) 0.003(4)
C39 0.048(5) 0.054(4) 0.069(6) 0.011(4) -0.008(4) -0.010(4)
C87 0.085(7) 0.070(5) 0.048(5) -0.022(4) 0.011(5) -0.028(5)
C81 0.055(5) 0.078(5) 0.065(6) 0.011(4) -0.025(4) -0.023(4)
C55 0.054(5) 0.055(4) 0.051(5) 0.009(4) 0.006(4) -0.004(4)
C60 0.066(6) 0.060(5) 0.039(4) 0.003(3) -0.012(4) 0.003(4)
C88 0.056(5) 0.059(4) 0.042(4) -0.013(4) 0.011(4) -0.017(4)
C11 0.049(5) 0.069(5) 0.046(5) -0.010(4) 0.003(4) -0.020(4)
C61 0.050(5) 0.066(5) 0.048(5) 0.002(4) -0.011(4) -0.005(4)
C49 0.066(5) 0.057(4) 0.040(4) -0.003(3) 0.004(4) -0.015(4)
C51 0.086(6) 0.049(4) 0.058(5) -0.020(4) 0.009(5) -0.014(4)
C8 0.079(6) 0.080(5) 0.040(5) -0.001(4) 0.024(4) -0.038(5)
C75 0.058(5) 0.049(4) 0.053(5) 0.003(3) -0.003(4) -0.008(4)
C50 0.092(6) 0.059(5) 0.043(5) -0.017(4) 0.021(4) -0.012(4)
C17 0.049(4) 0.052(4) 0.039(4) -0.004(3) 0.005(3) -0.005(3)
C46 0.071(6) 0.065(5) 0.064(6) -0.001(4) -0.007(4) -0.036(4)
C45 0.058(5) 0.081(5) 0.058(5) -0.015(4) 0.004(4) -0.037(4)
C3 0.044(4) 0.038(4) 0.074(6) -0.004(4) 0.013(4) -0.007(3)
C86 0.104(8) 0.067(5) 0.059(6) -0.027(4) 0.002(5) -0.044(5)
C44 0.050(5) 0.081(5) 0.046(5) -0.011(4) -0.002(4) -0.035(4)
C56 0.056(5) 0.059(5) 0.063(5) 0.016(4) -0.008(4) -0.001(4)
C12 0.048(5) 0.077(5) 0.073(6) -0.003(5) 0.010(4) -0.031(4)
C70 0.102(7) 0.064(5) 0.060(5) -0.014(4) 0.025(5) -0.046(5)
C78 0.044(5) 0.062(5) 0.058(5) 0.010(4) 0.002(4) -0.018(4)
C28 0.067(6) 0.072(5) 0.071(6) 0.004(4) 0.027(5) -0.040(4)
C71 0.099(7) 0.050(4) 0.073(6) -0.017(4) 0.021(5) -0.037(5)
C23 0.078(6) 0.046(4) 0.063(5) 0.007(4) 0.005(5) 0.003(4)
C2 0.062(5) 0.047(4) 0.067(6) -0.018(4) 0.005(4) -0.019(4)
C9 0.084(6) 0.075(5) 0.033(4) -0.005(4) 0.010(4) -0.031(5)
C80 0.036(4) 0.079(5) 0.067(6) -0.002(4) -0.007(4) -0.009(4)

loop_
_atom_type_symbol
_atom_type_description
_atom_type_scat_dispersion_real
_atom_type_scat_dispersion_imag
_atom_type_scat_source
C C 0.0033 0.0016 'International Tables Vol C Tables 4.2.6.8 and 6.1.1.4'
H H 0.0000 0.0000 'International Tables Vol C Tables 4.2.6.8 and 6.1.1.4'
N N 0.0061 0.0033 'International Tables Vol C Tables 4.2.6.8 and 6.1.1.4'
O O 0.0106 0.0060 'International Tables Vol C Tables 4.2.6.8 and 6.1.1.4'
Ni Ni 0.3393 1.1124 'International Tables Vol C Tables 4.2.6.8 and 6.1.1.4'

loop_
_geom_angle_atom_site_label_1
_geom_angle_atom_site_label_2
_geom_angle_atom_site_label_3
_geom_angle
_geom_angle_site_symmetry_1
_geom_angle_site_symmetry_3
_geom_angle_publ_flag
C88 N24 C84 118.5(6) . . ?
C88 N24 Ni6 122.5(5) . . ?
C84 N24 Ni6 118.7(4) . . ?
C90 C91 C92 118.9(7) . . ?
C90 C91 C96 124.6(6) . . ?
C92 C91 C96 116.5(7) . . ?
C94 C95 C90 120.0(7) . . ?
C94 C95 H95 120.0 . . ?
C90 C95 H95 120.0 . . ?
O8 C96 O7 125.9(7) . . ?
O8 C96 C91 119.2(7) . . ?
O7 C96 C91 114.6(6) . . ?
C93 C92 C91 120.7(7) . . ?
C93 C92 H92 119.6 . . ?
C91 C92 H92 119.6 . . ?
C92 C93 C94 119.7(8) . . ?
C92 C93 H93 120.1 . . ?
C94 C93 H93 120.1 . . ?
C95 C94 C93 121.1(8) . . ?
C95 C94 H94 119.5 . . ?
C93 C94 H94 119.5 . . ?
C96 O7 Ni1 136.4(5) . 1_556 ?
O3 Ni4 N13 101.75(18) . . ?
O3 Ni4 N19 93.57(19) . . ?
N13 Ni4 N19 164.6(2) . . ?
O3 Ni4 N22 106.01(19) . . ?
N13 Ni4 N22 87.1(2) . . ?
N19 Ni4 N22 89.9(2) . . ?
O3 Ni4 N16 91.59(19) . . ?
N13 Ni4 N16 89.27(19) . . ?
N19 Ni4 N16 89.1(2) . . ?
N22 Ni4 N16 162.4(2) . . ?
O3 Ni4 Ni5 170.71(13) . . ?
N13 Ni4 Ni5 83.26(14) . . ?
N19 Ni4 Ni5 81.40(15) . . ?
N22 Ni4 Ni5 81.90(14) . . ?
N16 Ni4 Ni5 80.58(14) . . ?
N17 Ni5 N20 89.2(2) . . ?
N17 Ni5 N14 90.8(2) . . ?
N20 Ni5 N14 179.5(2) . . ?
N17 Ni5 N23 179.1(2) . . ?
N20 Ni5 N23 90.2(2) . . ?
N14 Ni5 N23 89.8(2) . . ?
N17 Ni5 Ni6 90.99(15) . . ?
N20 Ni5 Ni6 89.78(15) . . ?
N14 Ni5 Ni6 90.68(15) . . ?
N23 Ni5 Ni6 88.39(16) . . ?
N17 Ni5 Ni4 91.24(15) . . ?
N20 Ni5 Ni4 90.38(15) . . ?
N14 Ni5 Ni4 89.17(15) . . ?
N23 Ni5 Ni4 89.37(16) . . ?
Ni6 Ni5 Ni4 177.76(5) . . ?
O5 Ni6 N21 104.1(2) . . ?
O5 Ni6 N15 91.22(19) . . ?
N21 Ni6 N15 164.3(2) . . ?
O5 Ni6 N18 91.20(19) . . ?
N21 Ni6 N18 91.3(2) . . ?
N15 Ni6 N18 84.70(19) . . ?
O5 Ni6 N24 106.22(19) . . ?
N21 Ni6 N24 86.4(2) . . ?
N15 Ni6 N24 92.9(2) . . ?
N18 Ni6 N24 162.5(2) . . ?
O5 Ni6 Ni5 169.20(13) . . ?
N21 Ni6 Ni5 82.53(15) . . ?
N15 Ni6 Ni5 81.82(14) . . ?
N18 Ni6 Ni5 80.00(14) . . ?
N24 Ni6 Ni5 82.49(14) . . ?
O1 Ni3 N12 103.6(2) . . ?
O1 Ni3 N3 105.3(2) . . ?
N12 Ni3 N3 85.95(19) . . ?
O1 Ni3 N6 91.6(2) . . ?
N12 Ni3 N6 164.8(2) . . ?
N3 Ni3 N6 89.3(2) . . ?
O1 Ni3 N9 90.2(2) . . ?
N12 Ni3 N9 89.28(19) . . ?
N3 Ni3 N9 164.5(2) . . ?
N6 Ni3 N9 91.6(2) . . ?
O1 Ni3 Ni2 169.63(14) . . ?
N12 Ni3 Ni2 82.42(15) . . ?
N3 Ni3 Ni2 83.39(15) . . ?
N6 Ni3 Ni2 82.73(16) . . ?
N9 Ni3 Ni2 81.39(15) . . ?
O7 Ni1 N7 100.4(2) 1_554 . ?
O7 Ni1 N4 103.0(2) 1_554 . ?
N7 Ni1 N4 92.0(2) . . ?
O7 Ni1 N1 93.6(2) 1_554 . ?
N7 Ni1 N1 166.0(2) . . ?
N4 Ni1 N1 85.6(2) . . ?
O7 Ni1 N10 92.9(2) 1_554 . ?
N7 Ni1 N10 90.2(2) . . ?
N4 Ni1 N10 163.3(2) . . ?
N1 Ni1 N10 88.2(2) . . ?
O7 Ni1 Ni2 173.66(14) 1_554 . ?
N7 Ni1 Ni2 84.03(16) . . ?
N4 Ni1 Ni2 81.27(15) . . ?
N1 Ni1 Ni2 81.94(15) . . ?
N10 Ni1 Ni2 82.51(15) . . ?
N11 Ni2 N8 90.3(2) . . ?
N11 Ni2 N2 89.9(2) . . ?
N8 Ni2 N2 179.4(2) . . ?
N11 Ni2 N5 178.5(2) . . ?
N8 Ni2 N5 90.6(2) . . ?
N2 Ni2 N5 89.2(2) . . ?
N11 Ni2 Ni3 88.98(16) . . ?
N8 Ni2 Ni3 90.72(17) . . ?
N2 Ni2 Ni3 89.88(16) . . ?
N5 Ni2 Ni3 89.79(16) . . ?
N11 Ni2 Ni1 90.89(16) . . ?
N8 Ni2 Ni1 88.56(17) . . ?
N2 Ni2 Ni1 90.84(16) . . ?
N5 Ni2 Ni1 90.35(16) . . ?
Ni3 Ni2 Ni1 179.27(5) . . ?
C48 O3 Ni4 138.2(4) . . ?
C89 O5 Ni6 136.4(4) . . ?
C6 N2 C5 122.1(5) . . ?
C6 N2 Ni2 118.9(4) . . ?
C5 N2 Ni2 118.9(4) . . ?
C41 O1 Ni3 141.1(4) . . ?
C25 N8 C26 122.7(5) . . ?
C25 N8 Ni2 121.1(5) . . ?
C26 N8 Ni2 115.7(4) . . ?
C73 N20 C74 123.3(5) . . ?
C73 N20 Ni5 117.5(4) . . ?
C74 N20 Ni5 119.0(4) . . ?
C11 N4 C15 117.3(6) . . ?
C11 N4 Ni1 118.8(4) . . ?
C15 N4 Ni1 122.7(4) . . ?
C58 N15 C54 118.4(5) . . ?
C58 N15 Ni6 119.7(4) . . ?
C54 N15 Ni6 121.9(4) . . ?
C36 N11 C35 121.2(5) . . ?
C36 N11 Ni2 120.4(4) . . ?
C35 N11 Ni2 118.4(4) . . ?
C59 N16 C63 117.7(6) . . ?
C59 N16 Ni4 120.2(5) . . ?
C63 N16 Ni4 122.1(4) . . ?
C16 N5 C15 122.1(5) . . ?
C16 N5 Ni2 121.3(4) . . ?
C15 N5 Ni2 115.9(4) . . ?
C49 N13 C53 119.2(6) . . ?
C49 N13 Ni4 120.2(4) . . ?
C53 N13 Ni4 120.6(4) . . ?
C54 N14 C53 122.0(5) . . ?
C54 N14 Ni5 119.3(4) . . ?
C53 N14 Ni5 118.7(4) . . ?
C84 N23 C83 122.3(6) . . ?
C84 N23 Ni5 119.1(4) . . ?
C83 N23 Ni5 118.6(4) . . ?
C5 N1 C1 119.3(6) . . ?
C5 N1 Ni1 121.4(4) . . ?
C1 N1 Ni1 119.1(4) . . ?
C63 N17 C64 123.2(6) . . ?
C63 N17 Ni5 119.1(4) . . ?
C64 N17 Ni5 117.7(4) . . ?
C30 N9 C26 117.8(6) . . ?
C30 N9 Ni3 119.4(5) . . ?
C26 N9 Ni3 122.0(4) . . ?
C69 N19 C73 119.4(5) . . ?
C69 N19 Ni4 119.1(4) . . ?
C73 N19 Ni4 121.4(4) . . ?
C79 N22 C83 119.0(6) . . ?
C79 N22 Ni4 121.2(5) . . ?
C83 N22 Ni4 119.6(4) . . ?
C20 N6 C16 117.5(6) . . ?
C20 N6 Ni3 121.6(5) . . ?
C16 N6 Ni3 120.5(4) . . ?
C95 C90 C91 119.6(6) . . ?
C95 C90 C89 119.6(6) . . ?
C91 C90 C89 120.7(6) . . ?
C31 N10 C35 118.3(6) . . ?
C31 N10 Ni1 120.6(5) . . ?
C35 N10 Ni1 120.8(4) . . ?
N18 C64 N17 115.3(6) . . ?
N18 C64 C65 120.6(6) . . ?
N17 C64 C65 123.7(6) . . ?
C78 N21 C74 118.2(5) . . ?
C78 N21 Ni6 120.8(4) . . ?
C74 N21 Ni6 121.0(4) . . ?
C64 N18 C68 118.8(6) . . ?
C64 N18 Ni6 121.2(4) . . ?
C68 N18 Ni6 119.9(4) . . ?
C40 N12 C36 119.0(5) . . ?
C40 N12 Ni3 120.4(4) . . ?
C36 N12 Ni3 120.6(4) . . ?
C44 C43 C42 119.0(6) . . ?
C44 C43 C48 117.4(6) . . ?
C42 C43 C48 123.6(6) . . ?
C10 N3 C6 118.4(6) . . ?
C10 N3 Ni3 120.9(5) . . ?
C6 N3 Ni3 120.7(4) . . ?
N16 C63 N17 114.3(6) . . ?
N16 C63 C62 121.7(6) . . ?
N17 C63 C62 123.9(6) . . ?
N1 C5 N2 116.7(5) . . ?
N1 C5 C4 119.7(6) . . ?
N2 C5 C4 123.5(6) . . ?
C21 N7 C25 118.8(6) . . ?
C21 N7 Ni1 121.3(5) . . ?
C25 N7 Ni1 119.9(4) . . ?
C47 C42 C43 118.5(6) . . ?
C47 C42 C41 119.7(6) . . ?
C43 C42 C41 121.7(6) . . ?
N22 C83 N23 116.7(6) . . ?
N22 C83 C82 120.5(6) . . ?
N23 C83 C82 122.6(6) . . ?
O6 C89 O5 125.0(6) . . ?
O6 C89 C90 118.1(6) . . ?
O5 C89 C90 116.9(6) . . ?
N11 C36 N12 114.8(5) . . ?
N11 C36 C37 125.2(6) . . ?
N12 C36 C37 119.8(6) . . ?
N10 C35 N11 116.2(5) . . ?
N10 C35 C34 120.3(6) . . ?
N11 C35 C34 123.3(6) . . ?
N19 C73 N20 116.2(5) . . ?
N19 C73 C72 119.5(6) . . ?
N20 C73 C72 124.1(6) . . ?
N4 C15 N5 114.7(5) . . ?
N4 C15 C14 121.5(6) . . ?
N5 C15 C14 123.4(6) . . ?
N13 C53 N14 116.3(5) . . ?
N13 C53 C52 118.9(6) . . ?
N14 C53 C52 124.6(6) . . ?
N21 C74 N20 115.6(5) . . ?
N21 C74 C75 120.1(6) . . ?
N20 C74 C75 124.2(6) . . ?
N7 C25 N8 116.3(6) . . ?
N7 C25 C24 119.7(6) . . ?
N8 C25 C24 123.9(7) . . ?
C67 C66 C65 119.2(7) . . ?
C67 C66 H66 120.4 . . ?
C65 C66 H66 120.4 . . ?
N9 C26 N8 115.6(6) . . ?
N9 C26 C27 121.1(7) . . ?
N8 C26 C27 123.0(6) . . ?
N3 C6 N2 115.7(5) . . ?
N3 C6 C7 119.1(6) . . ?
N2 C6 C7 125.2(6) . . ?
N15 C54 N14 115.6(5) . . ?
N15 C54 C55 119.6(6) . . ?
N14 C54 C55 124.7(6) . . ?
C33 C34 C35 119.8(7) . . ?
C33 C34 H34 120.1 . . ?
C35 C34 H34 120.1 . . ?
C8 C7 C6 120.9(7) . . ?
C8 C7 H7 119.6 . . ?
C6 C7 H7 119.6 . . ?
N5 C16 N6 115.3(5) . . ?
N5 C16 C17 123.8(7) . . ?
N6 C16 C17 120.8(6) . . ?
N16 C59 C60 123.0(7) . . ?
N16 C59 H59 118.5 . . ?
C60 C59 H59 118.5 . . ?
N9 C30 C29 124.9(7) . . ?
N9 C30 H30 117.6 . . ?
C29 C30 H30 117.6 . . ?
C14 C13 C12 119.7(7) . . ?
C14 C13 H13 120.1 . . ?
C12 C13 H13 120.1 . . ?
C13 C14 C15 119.5(7) . . ?
C13 C14 H14 120.3 . . ?
C15 C14 H14 120.3 . . ?
N3 C10 C9 123.8(7) . . ?
N3 C10 H10 118.1 . . ?
C9 C10 H10 118.1 . . ?
O2 C41 O1 125.6(7) . . ?
O2 C41 C42 119.8(7) . . ?
O1 C41 C42 114.5(6) . . ?
C30 C29 C28 117.0(7) . . ?
C30 C29 H29 121.5 . . ?
C28 C29 H29 121.5 . . ?
N12 C40 C39 123.5(7) . . ?
N12 C40 H40 118.2 . . ?
C39 C40 H40 118.2 . . ?
N22 C79 C80 123.5(7) . . ?
N22 C79 H79 118.3 . . ?
C80 C79 H79 118.3 . . ?
C61 C62 C63 118.8(7) . . ?
C61 C62 H62 120.6 . . ?
C63 C62 H62 120.6 . . ?
C68 C67 C66 119.4(7) . . ?
C68 C67 H67 120.3 . . ?
C66 C67 H67 120.3 . . ?
C71 C72 C73 119.4(7) . . ?
C71 C72 H72 120.3 . . ?
C73 C72 H72 120.3 . . ?
N24 C84 N23 115.7(6) . . ?
N24 C84 C85 120.0(6) . . ?
N23 C84 C85 124.2(7) . . ?
C2 C1 N1 123.0(7) . . ?
C2 C1 H1 118.5 . . ?
N1 C1 H1 118.5 . . ?
C31 C32 C33 118.9(7) . . ?
C31 C32 H32 120.5 . . ?
C33 C32 H32 120.5 . . ?
N18 C68 C67 122.5(7) . . ?
N18 C68 H68 118.8 . . ?
C67 C68 H68 118.8 . . ?
C46 C47 C42 121.2(7) . . ?
C46 C47 H47 119.4 . . ?
C42 C47 H47 119.4 . . ?
O4 C48 O3 127.0(7) . . ?
O4 C48 C43 116.6(7) . . ?
O3 C48 C43 116.4(6) . . ?
C28 C27 C26 118.1(7) . . ?
C28 C27 H27 121.0 . . ?
C26 C27 H27 121.0 . . ?
C66 C65 C64 119.3(7) . . ?
C66 C65 H65 120.3 . . ?
C64 C65 H65 120.3 . . ?
C37 C38 C39 120.6(6) . . ?
C37 C38 H38 119.7 . . ?
C39 C38 H38 119.7 . . ?
C17 C18 C19 121.6(7) . . ?
C17 C18 H18 119.2 . . ?
C19 C18 H18 119.2 . . ?
N15 C58 C57 124.4(7) . . ?
N15 C58 H58 117.8 . . ?
C57 C58 H58 117.8 . . ?
C3 C4 C5 119.9(7) . . ?
C3 C4 H4 120.1 . . ?
C5 C4 H4 120.1 . . ?
C32 C33 C34 119.3(7) . . ?
C32 C33 H33 120.3 . . ?
C34 C33 H33 120.3 . . ?
C81 C82 C83 119.3(7) . . ?
C81 C82 H82 120.3 . . ?
C83 C82 H82 120.3 . . ?
C21 C22 C23 118.1(7) . . ?
C21 C22 H22 120.9 . . ?
C23 C22 H22 120.9 . . ?
C58 C57 C56 117.8(7) . . ?
C58 C57 H57 121.1 . . ?
C56 C57 H57 121.1 . . ?
C86 C85 C84 120.3(7) . . ?
C86 C85 H85 119.8 . . ?
C84 C85 H85 119.8 . . ?
N19 C69 C70 123.4(7) . . ?
N19 C69 H69 118.3 . . ?
C70 C69 H69 118.3 . . ?
C38 C37 C36 120.1(7) . . ?
C38 C37 H37 120.0 . . ?
C36 C37 H37 120.0 . . ?
N6 C20 C19 124.0(7) . . ?
N6 C20 H20 118.0 . . ?
C19 C20 H20 118.0 . . ?
C23 C24 C25 120.8(8) . . ?
C23 C24 H24 119.6 . . ?
C25 C24 H24 119.6 . . ?
C18 C19 C20 117.0(7) . . ?
C18 C19 H19 121.5 . . ?
C20 C19 H19 121.5 . . ?
N7 C21 C22 122.9(8) . . ?
N7 C21 H21 118.6 . . ?
C22 C21 H21 118.6 . . ?
C51 C52 C53 119.9(7) . . ?
C51 C52 H52 120.0 . . ?
C53 C52 H52 120.0 . . ?
N10 C31 C32 123.1(7) . . ?
N10 C31 H31 118.4 . . ?
C32 C31 H31 118.4 . . ?
C78 C77 C76 117.8(7) . . ?
C78 C77 H77 121.1 . . ?
C76 C77 H77 121.1 . . ?
C75 C76 C77 119.6(7) . . ?
C75 C76 H76 120.2 . . ?
C77 C76 H76 120.2 . . ?
C40 C39 C38 116.8(7) . . ?
C40 C39 H39 121.6 . . ?
C38 C39 H39 121.6 . . ?
C88 C87 C86 119.4(7) . . ?
C88 C87 H87 120.3 . . ?
C86 C87 H87 120.3 . . ?
C82 C81 C80 120.6(7) . . ?
C82 C81 H81 119.7 . . ?
C80 C81 H81 119.7 . . ?
C56 C55 C54 121.1(7) . . ?
C56 C55 H55 119.4 . . ?
C54 C55 H55 119.4 . . ?
C61 C60 C59 119.2(7) . . ?
C61 C60 H60 120.4 . . ?
C59 C60 H60 120.4 . . ?
N24 C88 C87 122.8(7) . . ?
N24 C88 H88 118.6 . . ?
C87 C88 H88 118.6 . . ?
N4 C11 C12 123.4(7) . . ?
N4 C11 H11 118.3 . . ?
C12 C11 H11 118.3 . . ?
C60 C61 C62 119.6(7) . . ?
C60 C61 H61 120.2 . . ?
C62 C61 H61 120.2 . . ?
N13 C49 C50 124.0(7) . . ?
N13 C49 H49 118.0 . . ?
C50 C49 H49 118.0 . . ?
C52 C51 C50 121.1(7) . . ?
C52 C51 H51 119.5 . . ?
C50 C51 H51 119.5 . . ?
C7 C8 C9 118.6(7) . . ?
C7 C8 H8 120.7 . . ?
C9 C8 H8 120.7 . . ?
C76 C75 C74 120.1(7) . . ?
C76 C75 H75 120.0 . . ?
C74 C75 H75 120.0 . . ?
C51 C50 C49 116.8(7) . . ?
C51 C50 H50 121.6 . . ?
C49 C50 H50 121.6 . . ?
C18 C17 C16 118.9(7) . . ?
C18 C17 H17 120.5 . . ?
C16 C17 H17 120.5 . . ?
C45 C46 C47 120.0(7) . . ?
C45 C46 H46 120.0 . . ?
C47 C46 H46 120.0 . . ?
C46 C45 C44 119.3(7) . . ?
C46 C45 H45 120.3 . . ?
C44 C45 H45 120.3 . . ?
C4 C3 C2 119.6(7) . . ?
C4 C3 H3 120.2 . . ?
C2 C3 H3 120.2 . . ?
C87 C86 C85 119.0(7) . . ?
C87 C86 H86 120.5 . . ?
C85 C86 H86 120.5 . . ?
C45 C44 C43 121.9(7) . . ?
C45 C44 H44 119.0 . . ?
C43 C44 H44 119.0 . . ?
C55 C56 C57 118.6(7) . . ?
C55 C56 H56 120.7 . . ?
C57 C56 H56 120.7 . . ?
C13 C12 C11 118.6(7) . . ?
C13 C12 H12 120.7 . . ?
C11 C12 H12 120.7 . . ?
C69 C70 C71 116.9(7) . . ?
C69 C70 H70 121.5 . . ?
C71 C70 H70 121.5 . . ?
N21 C78 C77 124.2(7) . . ?
N21 C78 H78 117.9 . . ?
C77 C78 H78 117.9 . . ?
C29 C28 C27 121.1(7) . . ?
C29 C28 H28 119.5 . . ?
C27 C28 H28 119.5 . . ?
C72 C71 C70 121.3(7) . . ?
C72 C71 H71 119.4 . . ?
C70 C71 H71 119.4 . . ?
C24 C23 C22 119.7(7) . . ?
C24 C23 H23 120.2 . . ?
C22 C23 H23 120.2 . . ?
C1 C2 C3 118.5(7) . . ?
C1 C2 H2 120.8 . . ?
C3 C2 H2 120.8 . . ?
C10 C9 C8 119.0(7) . . ?
C10 C9 H9 120.5 . . ?
C8 C9 H9 120.5 . . ?
C79 C80 C81 117.1(7) . . ?
C79 C80 H80 121.4 . . ?
C81 C80 H80 121.4 . . ?

loop_
_geom_bond_atom_site_label_1
_geom_bond_atom_site_label_2
_geom_bond_distance
_geom_bond_site_symmetry_2
_geom_bond_publ_flag
N24 C88 1.350(8) . ?
N24 C84 1.364(8) . ?
N24 Ni6 2.119(5) . ?
C91 C90 1.395(9) . ?
C91 C92 1.411(9) . ?
C91 C96 1.498(10) . ?
C95 C94 1.376(10) . ?
C95 C90 1.393(9) . ?
C95 H95 0.9300 . ?
C96 O8 1.243(8) . ?
C96 O7 1.274(8) . ?
C92 C93 1.367(11) . ?
C92 H92 0.9300 . ?
C93 C94 1.377(11) . ?
C93 H93 0.9300 . ?
C94 H94 0.9300 . ?
O7 Ni1 1.998(5) 1_556 ?
Ni4 O3 2.006(4) . ?
Ni4 N13 2.053(5) . ?
Ni4 N19 2.082(5) . ?
Ni4 N22 2.123(5) . ?
Ni4 N16 2.142(5) . ?
Ni4 Ni5 2.4459(11) . ?
Ni5 N17 1.886(5) . ?
Ni5 N20 1.886(5) . ?
Ni5 N14 1.896(5) . ?
Ni5 N23 1.897(5) . ?
Ni5 Ni6 2.4327(11) . ?
Ni6 O5 2.006(4) . ?
Ni6 N21 2.077(5) . ?
Ni6 N15 2.091(5) . ?
Ni6 N18 2.117(5) . ?
Ni3 O1 1.986(5) . ?
Ni3 N12 2.069(5) . ?
Ni3 N3 2.086(5) . ?
Ni3 N6 2.089(5) . ?
Ni3 N9 2.093(5) . ?
Ni3 Ni2 2.4297(11) . ?
Ni1 O7 1.998(5) 1_554 ?
Ni1 N7 2.063(5) . ?
Ni1 N4 2.086(5) . ?
Ni1 N1 2.101(5) . ?
Ni1 N10 2.116(5) . ?
Ni1 Ni2 2.4410(12) . ?
Ni2 N11 1.900(5) . ?
Ni2 N8 1.902(5) . ?
Ni2 N2 1.902(5) . ?
Ni2 N5 1.904(5) . ?
O3 C48 1.259(8) . ?
O5 C89 1.271(7) . ?
N2 C6 1.379(8) . ?
N2 C5 1.381(7) . ?
O1 C41 1.288(8) . ?
N8 C25 1.369(8) . ?
N8 C26 1.397(8) . ?
N20 C73 1.373(8) . ?
N20 C74 1.383(8) . ?
N4 C11 1.351(8) . ?
N4 C15 1.354(8) . ?
N15 C58 1.347(8) . ?
N15 C54 1.357(8) . ?
N11 C36 1.365(8) . ?
N11 C35 1.383(8) . ?
N16 C59 1.341(8) . ?
N16 C63 1.364(8) . ?
N5 C16 1.368(8) . ?
N5 C15 1.392(8) . ?
N13 C49 1.334(8) . ?
N13 C53 1.368(8) . ?
N14 C54 1.368(8) . ?
N14 C53 1.381(8) . ?
N23 C84 1.368(8) . ?
N23 C83 1.376(8) . ?
N1 C5 1.345(8) . ?
N1 C1 1.359(8) . ?
N17 C63 1.377(8) . ?
N17 C64 1.388(8) . ?
N9 C30 1.343(8) . ?
N9 C26 1.346(8) . ?
N19 C69 1.347(8) . ?
N19 C73 1.359(8) . ?
N22 C79 1.340(8) . ?
N22 C83 1.350(8) . ?
N6 C20 1.339(8) . ?
N6 C16 1.370(8) . ?
C90 C89 1.514(9) . ?
N10 C31 1.353(8) . ?
N10 C35 1.367(8) . ?
C64 N18 1.351(8) . ?
C64 C65 1.410(9) . ?
N21 C78 1.350(8) . ?
N21 C74 1.356(8) . ?
N18 C68 1.359(8) . ?
N12 C40 1.356(8) . ?
N12 C36 1.371(8) . ?
C43 C44 1.383(9) . ?
C43 C42 1.409(9) . ?
C43 C48 1.524(9) . ?
N3 C10 1.338(8) . ?
N3 C6 1.370(8) . ?
C63 C62 1.407(9) . ?
C5 C4 1.406(9) . ?
N7 C21 1.352(8) . ?
N7 C25 1.364(8) . ?
C42 C47 1.392(9) . ?
C42 C41 1.507(9) . ?
C83 C82 1.390(9) . ?
C89 O6 1.236(7) . ?
C36 C37 1.385(8) . ?
C35 C34 1.391(8) . ?
C73 C72 1.400(8) . ?
C15 C14 1.401(9) . ?
C53 C52 1.402(9) . ?
C74 C75 1.407(9) . ?
C25 C24 1.404(9) . ?
C66 C67 1.380(10) . ?
C66 C65 1.383(10) . ?
C66 H66 0.9300 . ?
C26 C27 1.410(9) . ?
C6 C7 1.395(8) . ?
C54 C55 1.394(9) . ?
C34 C33 1.381(9) . ?
C34 H34 0.9300 . ?
C7 C8 1.368(10) . ?
C7 H7 0.9300 . ?
C16 C17 1.405(8) . ?
C59 C60 1.391(10) . ?
C59 H59 0.9300 . ?
C30 C29 1.360(9) . ?
C30 H30 0.9300 . ?
C13 C14 1.365(10) . ?
C13 C12 1.368(11) . ?
C13 H13 0.9300 . ?
C14 H14 0.9300 . ?
C10 C9 1.351(9) . ?
C10 H10 0.9300 . ?
C41 O2 1.219(8) . ?
C29 C28 1.375(11) . ?
C29 H29 0.9300 . ?
C40 C39 1.375(9) . ?
C40 H40 0.9300 . ?
C79 C80 1.371(10) . ?
C79 H79 0.9300 . ?
C62 C61 1.377(10) . ?
C62 H62 0.9300 . ?
C67 C68 1.370(9) . ?
C67 H67 0.9300 . ?
C72 C71 1.366(10) . ?
C72 H72 0.9300 . ?
C84 C85 1.390(9) . ?
C1 C2 1.352(9) . ?
C1 H1 0.9300 . ?
C32 C31 1.363(9) . ?
C32 C33 1.375(10) . ?
C32 H32 0.9300 . ?
C68 H68 0.9300 . ?
C47 C46 1.387(10) . ?
C47 H47 0.9300 . ?
C48 O4 1.243(9) . ?
C27 C28 1.375(10) . ?
C27 H27 0.9300 . ?
C65 H65 0.9300 . ?
C38 C37 1.375(10) . ?
C38 C39 1.399(10) . ?
C38 H38 0.9300 . ?
C18 C17 1.356(9) . ?
C18 C19 1.364(10) . ?
C18 H18 0.9300 . ?
C58 C57 1.357(9) . ?
C58 H58 0.9300 . ?
C4 C3 1.369(9) . ?
C4 H4 0.9300 . ?
C33 H33 0.9300 . ?
C82 C81 1.365(10) . ?
C82 H82 0.9300 . ?
C22 C21 1.383(10) . ?
C22 C23 1.389(11) . ?
C22 H22 0.9300 . ?
C57 C56 1.398(10) . ?
C57 H57 0.9300 . ?
C85 C86 1.374(10) . ?
C85 H85 0.9300 . ?
C69 C70 1.369(9) . ?
C69 H69 0.9300 . ?
C37 H37 0.9300 . ?
C20 C19 1.392(9) . ?
C20 H20 0.9300 . ?
C24 C23 1.355(10) . ?
C24 H24 0.9300 . ?
C19 H19 0.9300 . ?
C21 H21 0.9300 . ?
C52 C51 1.366(10) . ?
C52 H52 0.9300 . ?
C31 H31 0.9300 . ?
C77 C78 1.366(10) . ?
C77 C76 1.384(10) . ?
C77 H77 0.9300 . ?
C76 C75 1.371(10) . ?
C76 H76 0.9300 . ?
C39 H39 0.9300 . ?
C87 C88 1.362(10) . ?
C87 C86 1.368(11) . ?
C87 H87 0.9300 . ?
C81 C80 1.387(11) . ?
C81 H81 0.9300 . ?
C55 C56 1.371(10) . ?
C55 H55 0.9300 . ?
C60 C61 1.367(10) . ?
C60 H60 0.9300 . ?
C88 H88 0.9300 . ?
C11 C12 1.381(10) . ?
C11 H11 0.9300 . ?
C61 H61 0.9300 . ?
C49 C50 1.377(9) . ?
C49 H49 0.9300 . ?
C51 C50 1.371(10) . ?
C51 H51 0.9300 . ?
C8 C9 1.373(10) . ?
C8 H8 0.9300 . ?
C75 H75 0.9300 . ?
C50 H50 0.9300 . ?
C17 H17 0.9300 . ?
C46 C45 1.377(10) . ?
C46 H46 0.9300 . ?
C45 C44 1.379(10) . ?
C45 H45 0.9300 . ?
C3 C2 1.388(10) . ?
C3 H3 0.9300 . ?
C86 H86 0.9300 . ?
C44 H44 0.9300 . ?
C56 H56 0.9300 . ?
C12 H12 0.9300 . ?
C70 C71 1.379(11) . ?
C70 H70 0.9300 . ?
C78 H78 0.9300 . ?
C28 H28 0.9300 . ?
C71 H71 0.9300 . ?
C23 H23 0.9300 . ?
C2 H2 0.9300 . ?
C9 H9 0.9300 . ?
C80 H80 0.9300 . ?

loop_
_geom_torsion_atom_site_label_1
_geom_torsion_atom_site_label_2
_geom_torsion_atom_site_label_3
_geom_torsion_atom_site_label_4
_geom_torsion
_geom_torsion_site_symmetry_1
_geom_torsion_site_symmetry_2
_geom_torsion_site_symmetry_3
_geom_torsion_site_symmetry_4
_geom_torsion_publ_flag
C90 C91 C96 O8 112.2(8) . . . . ?
C92 C91 C96 O8 -71.2(9) . . . . ?
C90 C91 C96 O7 -73.7(9) . . . . ?
C92 C91 C96 O7 102.9(7) . . . . ?
C90 C91 C92 C93 -1.6(11) . . . . ?
C96 C91 C92 C93 -178.4(7) . . . . ?
C91 C92 C93 C94 2.0(13) . . . . ?
C90 C95 C94 C93 -1.0(13) . . . . ?
C92 C93 C94 C95 -0.7(14) . . . . ?
O8 C96 O7 Ni1 16.1(12) . . . 1_556 ?
C91 C96 O7 Ni1 -157.7(5) . . . 1_556 ?
N13 Ni4 Ni5 N17 -66.4(2) . . . . ?
N19 Ni4 Ni5 N17 114.5(2) . . . . ?
N22 Ni4 Ni5 N17 -154.4(2) . . . . ?
N16 Ni4 Ni5 N17 24.0(2) . . . . ?
N13 Ni4 Ni5 N20 -155.6(2) . . . . ?
N19 Ni4 Ni5 N20 25.3(2) . . . . ?
N22 Ni4 Ni5 N20 116.4(2) . . . . ?
N16 Ni4 Ni5 N20 -65.2(2) . . . . ?
N13 Ni4 Ni5 N14 24.4(2) . . . . ?
N19 Ni4 Ni5 N14 -154.7(2) . . . . ?
N22 Ni4 Ni5 N14 -63.6(2) . . . . ?
N16 Ni4 Ni5 N14 114.8(2) . . . . ?
N13 Ni4 Ni5 N23 114.2(2) . . . . ?
N19 Ni4 Ni5 N23 -64.9(2) . . . . ?
N22 Ni4 Ni5 N23 26.2(2) . . . . ?
N16 Ni4 Ni5 N23 -155.4(2) . . . . ?
C88 N24 Ni6 O5 -36.1(5) . . . . ?
C84 N24 Ni6 O5 149.9(4) . . . . ?
C88 N24 Ni6 N21 67.5(5) . . . . ?
C84 N24 Ni6 N21 -106.4(5) . . . . ?
C88 N24 Ni6 N15 -128.2(5) . . . . ?
C84 N24 Ni6 N15 57.8(5) . . . . ?
C88 N24 Ni6 N18 150.3(6) . . . . ?
C84 N24 Ni6 N18 -23.6(9) . . . . ?
C88 N24 Ni6 Ni5 150.5(5) . . . . ?
C84 N24 Ni6 Ni5 -23.5(4) . . . . ?
N17 Ni5 Ni6 O5 63.7(8) . . . . ?
N20 Ni5 Ni6 O5 152.9(8) . . . . ?
N14 Ni5 Ni6 O5 -27.2(8) . . . . ?
N23 Ni5 Ni6 O5 -116.9(8) . . . . ?
N17 Ni5 Ni6 N21 -64.7(2) . . . . ?
N20 Ni5 Ni6 N21 24.5(2) . . . . ?
N14 Ni5 Ni6 N21 -155.6(2) . . . . ?
N23 Ni5 Ni6 N21 114.7(2) . . . . ?
N17 Ni5 Ni6 N15 114.0(2) . . . . ?
N20 Ni5 Ni6 N15 -156.8(2) . . . . ?
N14 Ni5 Ni6 N15 23.1(2) . . . . ?
N23 Ni5 Ni6 N15 -66.7(2) . . . . ?
N17 Ni5 Ni6 N18 27.9(2) . . . . ?
N20 Ni5 Ni6 N18 117.1(2) . . . . ?
N14 Ni5 Ni6 N18 -62.9(2) . . . . ?
N23 Ni5 Ni6 N18 -152.7(2) . . . . ?
N17 Ni5 Ni6 N24 -152.0(2) . . . . ?
N20 Ni5 Ni6 N24 -62.8(2) . . . . ?
N14 Ni5 Ni6 N24 117.1(2) . . . . ?
N23 Ni5 Ni6 N24 27.3(2) . . . . ?
O1 Ni3 Ni2 N11 100.3(8) . . . . ?
N12 Ni3 Ni2 N11 -25.9(2) . . . . ?
N3 Ni3 Ni2 N11 -112.7(2) . . . . ?
N6 Ni3 Ni2 N11 157.2(2) . . . . ?
N9 Ni3 Ni2 N11 64.5(2) . . . . ?
O1 Ni3 Ni2 N8 10.0(8) . . . . ?
N12 Ni3 Ni2 N8 -116.2(2) . . . . ?
N3 Ni3 Ni2 N8 157.0(2) . . . . ?
N6 Ni3 Ni2 N8 67.0(2) . . . . ?
N9 Ni3 Ni2 N8 -25.8(2) . . . . ?
O1 Ni3 Ni2 N2 -169.8(8) . . . . ?
N12 Ni3 Ni2 N2 64.0(2) . . . . ?
N3 Ni3 Ni2 N2 -22.7(2) . . . . ?
N6 Ni3 Ni2 N2 -112.8(2) . . . . ?
N9 Ni3 Ni2 N2 154.5(2) . . . . ?
O1 Ni3 Ni2 N5 -80.6(8) . . . . ?
N12 Ni3 Ni2 N5 153.2(2) . . . . ?
N3 Ni3 Ni2 N5 66.4(2) . . . . ?
N6 Ni3 Ni2 N5 -23.6(2) . . . . ?
N9 Ni3 Ni2 N5 -116.4(2) . . . . ?
N7 Ni1 Ni2 N11 -113.3(2) . . . . ?
N4 Ni1 Ni2 N11 153.8(2) . . . . ?
N1 Ni1 Ni2 N11 67.0(2) . . . . ?
N10 Ni1 Ni2 N11 -22.3(2) . . . . ?
N7 Ni1 Ni2 N8 -23.0(2) . . . . ?
N4 Ni1 Ni2 N8 -115.9(2) . . . . ?
N1 Ni1 Ni2 N8 157.3(2) . . . . ?
N10 Ni1 Ni2 N8 68.0(2) . . . . ?
N7 Ni1 Ni2 N2 156.8(2) . . . . ?
N4 Ni1 Ni2 N2 63.8(2) . . . . ?
N1 Ni1 Ni2 N2 -22.9(2) . . . . ?
N10 Ni1 Ni2 N2 -112.2(2) . . . . ?
N7 Ni1 Ni2 N5 67.6(2) . . . . ?
N4 Ni1 Ni2 N5 -25.4(2) . . . . ?
N1 Ni1 Ni2 N5 -112.1(2) . . . . ?
N10 Ni1 Ni2 N5 158.6(2) . . . . ?
N13 Ni4 O3 C48 -59.4(7) . . . . ?
N19 Ni4 O3 C48 121.8(7) . . . . ?
N22 Ni4 O3 C48 31.0(7) . . . . ?
N16 Ni4 O3 C48 -149.0(7) . . . . ?
N21 Ni6 O5 C89 -49.3(6) . . . . ?
N15 Ni6 O5 C89 134.4(6) . . . . ?
N18 Ni6 O5 C89 -140.9(6) . . . . ?
N24 Ni6 O5 C89 41.0(6) . . . . ?
Ni5 Ni6 O5 C89 -176.0(5) . . . . ?
N11 Ni2 N2 C6 124.2(5) . . . . ?
N5 Ni2 N2 C6 -54.6(5) . . . . ?
Ni3 Ni2 N2 C6 35.2(5) . . . . ?
Ni1 Ni2 N2 C6 -144.9(4) . . . . ?
N11 Ni2 N2 C5 -59.4(5) . . . . ?
N5 Ni2 N2 C5 121.8(5) . . . . ?
Ni3 Ni2 N2 C5 -148.4(4) . . . . ?
Ni1 Ni2 N2 C5 31.5(4) . . . . ?
N12 Ni3 O1 C41 -56.3(7) . . . . ?
N3 Ni3 O1 C41 33.2(7) . . . . ?
N6 Ni3 O1 C41 122.9(7) . . . . ?
N9 Ni3 O1 C41 -145.6(7) . . . . ?
Ni2 Ni3 O1 C41 179.2(6) . . . . ?
N11 Ni2 N8 C25 121.9(5) . . . . ?
N5 Ni2 N8 C25 -59.3(5) . . . . ?
Ni3 Ni2 N8 C25 -149.1(5) . . . . ?
Ni1 Ni2 N8 C25 31.1(5) . . . . ?
N11 Ni2 N8 C26 -49.9(5) . . . . ?
N5 Ni2 N8 C26 128.9(5) . . . . ?
Ni3 Ni2 N8 C26 39.1(4) . . . . ?
Ni1 Ni2 N8 C26 -140.8(4) . . . . ?
N17 Ni5 N20 C73 -128.0(4) . . . . ?
N23 Ni5 N20 C73 52.6(4) . . . . ?
Ni6 Ni5 N20 C73 141.0(4) . . . . ?
Ni4 Ni5 N20 C73 -36.8(4) . . . . ?
N17 Ni5 N20 C74 56.0(5) . . . . ?
N23 Ni5 N20 C74 -123.4(5) . . . . ?
Ni6 Ni5 N20 C74 -35.0(4) . . . . ?
Ni4 Ni5 N20 C74 147.2(4) . . . . ?
O7 Ni1 N4 C11 26.0(5) 1_554 . . . ?
N7 Ni1 N4 C11 127.2(5) . . . . ?
N1 Ni1 N4 C11 -66.7(5) . . . . ?
N10 Ni1 N4 C11 -135.3(7) . . . . ?
Ni2 Ni1 N4 C11 -149.2(5) . . . . ?
O7 Ni1 N4 C15 -166.9(5) 1_554 . . . ?
N7 Ni1 N4 C15 -65.7(5) . . . . ?
N1 Ni1 N4 C15 100.4(5) . . . . ?
N10 Ni1 N4 C15 31.8(10) . . . . ?
Ni2 Ni1 N4 C15 17.9(5) . . . . ?
O5 Ni6 N15 C58 -28.0(5) . . . . ?
N21 Ni6 N15 C58 165.2(7) . . . . ?
N18 Ni6 N15 C58 -119.1(5) . . . . ?
N24 Ni6 N15 C58 78.3(5) . . . . ?
Ni5 Ni6 N15 C58 160.3(5) . . . . ?
O5 Ni6 N15 C54 150.9(5) . . . . ?
N21 Ni6 N15 C54 -16.0(11) . . . . ?
N18 Ni6 N15 C54 59.8(5) . . . . ?
N24 Ni6 N15 C54 -102.8(5) . . . . ?
Ni5 Ni6 N15 C54 -20.8(5) . . . . ?
N8 Ni2 N11 C36 125.0(5) . . . . ?
N2 Ni2 N11 C36 -55.6(5) . . . . ?
Ni3 Ni2 N11 C36 34.3(4) . . . . ?
Ni1 Ni2 N11 C36 -146.4(4) . . . . ?
N8 Ni2 N11 C35 -53.5(5) . . . . ?
N2 Ni2 N11 C35 125.9(5) . . . . ?
Ni3 Ni2 N11 C35 -144.2(4) . . . . ?
Ni1 Ni2 N11 C35 35.0(4) . . . . ?
O3 Ni4 N16 C59 -17.1(5) . . . . ?
N13 Ni4 N16 C59 -118.8(5) . . . . ?
N19 Ni4 N16 C59 76.4(5) . . . . ?
N22 Ni4 N16 C59 163.2(6) . . . . ?
Ni5 Ni4 N16 C59 157.9(5) . . . . ?
O3 Ni4 N16 C63 165.8(4) . . . . ?
N13 Ni4 N16 C63 64.1(5) . . . . ?
N19 Ni4 N16 C63 -100.6(5) . . . . ?
N22 Ni4 N16 C63 -13.9(9) . . . . ?
Ni5 Ni4 N16 C63 -19.2(4) . . . . ?
N8 Ni2 N5 C16 -60.7(5) . . . . ?
N2 Ni2 N5 C16 119.9(5) . . . . ?
Ni3 Ni2 N5 C16 30.1(4) . . . . ?
Ni1 Ni2 N5 C16 -149.2(4) . . . . ?
N8 Ni2 N5 C15 128.6(5) . . . . ?
N2 Ni2 N5 C15 -50.8(5) . . . . ?
Ni3 Ni2 N5 C15 -140.6(4) . . . . ?
Ni1 Ni2 N5 C15 40.1(4) . . . . ?
O3 Ni4 N13 C49 -13.4(5) . . . . ?
N19 Ni4 N13 C49 162.0(7) . . . . ?
N22 Ni4 N13 C49 -119.2(5) . . . . ?
N16 Ni4 N13 C49 78.0(5) . . . . ?
Ni5 Ni4 N13 C49 158.6(5) . . . . ?
O3 Ni4 N13 C53 166.9(5) . . . . ?
N19 Ni4 N13 C53 -17.7(11) . . . . ?
N22 Ni4 N13 C53 61.1(5) . . . . ?
N16 Ni4 N13 C53 -101.7(5) . . . . ?
Ni5 Ni4 N13 C53 -21.1(4) . . . . ?
N17 Ni5 N14 C54 -124.2(5) . . . . ?
N23 Ni5 N14 C54 55.1(5) . . . . ?
Ni6 Ni5 N14 C54 -33.2(5) . . . . ?
Ni4 Ni5 N14 C54 144.5(5) . . . . ?
N17 Ni5 N14 C53 56.5(5) . . . . ?
N23 Ni5 N14 C53 -124.1(5) . . . . ?
Ni6 Ni5 N14 C53 147.5(5) . . . . ?
Ni4 Ni5 N14 C53 -34.7(5) . . . . ?
N20 Ni5 N23 C84 49.4(5) . . . . ?
N14 Ni5 N23 C84 -131.0(5) . . . . ?
Ni6 Ni5 N23 C84 -40.3(4) . . . . ?
Ni4 Ni5 N23 C84 139.8(4) . . . . ?
N20 Ni5 N23 C83 -128.1(5) . . . . ?
N14 Ni5 N23 C83 51.4(5) . . . . ?
Ni6 Ni5 N23 C83 142.1(4) . . . . ?
Ni4 Ni5 N23 C83 -37.8(4) . . . . ?
O7 Ni1 N1 C5 -162.8(5) 1_554 . . . ?
N7 Ni1 N1 C5 20.6(11) . . . . ?
N4 Ni1 N1 C5 -60.0(5) . . . . ?
N10 Ni1 N1 C5 104.4(5) . . . . ?
Ni2 Ni1 N1 C5 21.8(5) . . . . ?
O7 Ni1 N1 C1 12.9(5) 1_554 . . . ?
N7 Ni1 N1 C1 -163.7(7) . . . . ?
N4 Ni1 N1 C1 115.7(5) . . . . ?
N10 Ni1 N1 C1 -79.8(5) . . . . ?
Ni2 Ni1 N1 C1 -162.5(5) . . . . ?
N20 Ni5 N17 C63 53.0(4) . . . . ?
N14 Ni5 N17 C63 -126.5(4) . . . . ?
Ni6 Ni5 N17 C63 142.8(4) . . . . ?
Ni4 Ni5 N17 C63 -37.3(4) . . . . ?
N20 Ni5 N17 C64 -126.7(4) . . . . ?
N14 Ni5 N17 C64 53.7(4) . . . . ?
Ni6 Ni5 N17 C64 -37.0(4) . . . . ?
Ni4 Ni5 N17 C64 142.9(4) . . . . ?
O1 Ni3 N9 C30 36.0(5) . . . . ?
N12 Ni3 N9 C30 -67.6(5) . . . . ?
N3 Ni3 N9 C30 -139.5(7) . . . . ?
N6 Ni3 N9 C30 127.6(5) . . . . ?
Ni2 Ni3 N9 C30 -150.0(5) . . . . ?
O1 Ni3 N9 C26 -154.5(5) . . . . ?
N12 Ni3 N9 C26 101.9(5) . . . . ?
N3 Ni3 N9 C26 29.9(10) . . . . ?
N6 Ni3 N9 C26 -63.0(5) . . . . ?
Ni2 Ni3 N9 C26 19.4(4) . . . . ?
O3 Ni4 N19 C69 -33.9(5) . . . . ?
N13 Ni4 N19 C69 150.5(7) . . . . ?
N22 Ni4 N19 C69 72.1(5) . . . . ?
N16 Ni4 N19 C69 -125.5(5) . . . . ?
Ni5 Ni4 N19 C69 153.9(5) . . . . ?
O3 Ni4 N19 C73 150.9(5) . . . . ?
N13 Ni4 N19 C73 -24.6(11) . . . . ?
N22 Ni4 N19 C73 -103.1(5) . . . . ?
N16 Ni4 N19 C73 59.4(5) . . . . ?
Ni5 Ni4 N19 C73 -21.2(4) . . . . ?
O3 Ni4 N22 C79 -33.8(5) . . . . ?
N13 Ni4 N22 C79 67.6(5) . . . . ?
N19 Ni4 N22 C79 -127.5(5) . . . . ?
N16 Ni4 N22 C79 145.9(6) . . . . ?
Ni5 Ni4 N22 C79 151.2(5) . . . . ?
O3 Ni4 N22 C83 152.0(4) . . . . ?
N13 Ni4 N22 C83 -106.6(5) . . . . ?
N19 Ni4 N22 C83 58.3(5) . . . . ?
N16 Ni4 N22 C83 -28.3(9) . . . . ?
Ni5 Ni4 N22 C83 -23.0(4) . . . . ?
O1 Ni3 N6 C20 9.3(5) . . . . ?
N12 Ni3 N6 C20 -173.9(7) . . . . ?
N3 Ni3 N6 C20 114.6(5) . . . . ?
N9 Ni3 N6 C20 -80.9(5) . . . . ?
Ni2 Ni3 N6 C20 -162.0(5) . . . . ?
O1 Ni3 N6 C16 -163.1(5) . . . . ?
N12 Ni3 N6 C16 13.7(11) . . . . ?
N3 Ni3 N6 C16 -57.8(5) . . . . ?
N9 Ni3 N6 C16 106.7(5) . . . . ?
Ni2 Ni3 N6 C16 25.6(4) . . . . ?
C94 C95 C90 C91 1.3(11) . . . . ?
C94 C95 C90 C89 -174.3(7) . . . . ?
C92 C91 C90 C95 0.0(10) . . . . ?
C96 C91 C90 C95 176.5(6) . . . . ?
C92 C91 C90 C89 175.5(6) . . . . ?
C96 C91 C90 C89 -7.9(10) . . . . ?
O7 Ni1 N10 C31 25.8(5) 1_554 . . . ?
N7 Ni1 N10 C31 -74.6(5) . . . . ?
N4 Ni1 N10 C31 -172.4(6) . . . . ?
N1 Ni1 N10 C31 119.3(5) . . . . ?
Ni2 Ni1 N10 C31 -158.6(5) . . . . ?
O7 Ni1 N10 C35 -159.4(5) 1_554 . . . ?
N7 Ni1 N10 C35 100.2(5) . . . . ?
N4 Ni1 N10 C35 2.4(10) . . . . ?
N1 Ni1 N10 C35 -65.9(5) . . . . ?
Ni2 Ni1 N10 C35 16.2(4) . . . . ?
C63 N17 C64 N18 -156.5(5) . . . . ?
Ni5 N17 C64 N18 23.2(7) . . . . ?
C63 N17 C64 C65 30.3(9) . . . . ?
Ni5 N17 C64 C65 -150.0(5) . . . . ?
O5 Ni6 N21 C78 -13.9(6) . . . . ?
N15 Ni6 N21 C78 152.5(7) . . . . ?
N18 Ni6 N21 C78 77.6(5) . . . . ?
N24 Ni6 N21 C78 -119.7(5) . . . . ?
Ni5 Ni6 N21 C78 157.4(5) . . . . ?
O5 Ni6 N21 C74 167.2(5) . . . . ?
N15 Ni6 N21 C74 -26.4(11) . . . . ?
N18 Ni6 N21 C74 -101.3(5) . . . . ?
N24 Ni6 N21 C74 61.3(5) . . . . ?
Ni5 Ni6 N21 C74 -21.5(4) . . . . ?
N17 C64 N18 C68 -167.2(5) . . . . ?
C65 C64 N18 C68 6.1(9) . . . . ?
N17 C64 N18 Ni6 10.1(7) . . . . ?
C65 C64 N18 Ni6 -176.5(5) . . . . ?
O5 Ni6 N18 C64 158.4(5) . . . . ?
N21 Ni6 N18 C64 54.3(5) . . . . ?
N15 Ni6 N18 C64 -110.5(5) . . . . ?
N24 Ni6 N18 C64 -27.8(9) . . . . ?
Ni5 Ni6 N18 C64 -27.9(4) . . . . ?
O5 Ni6 N18 C68 -24.3(5) . . . . ?
N21 Ni6 N18 C68 -128.4(5) . . . . ?
N15 Ni6 N18 C68 66.8(5) . . . . ?
N24 Ni6 N18 C68 149.5(6) . . . . ?
Ni5 Ni6 N18 C68 149.4(4) . . . . ?
O1 Ni3 N12 C40 35.6(5) . . . . ?
N3 Ni3 N12 C40 -69.2(5) . . . . ?
N6 Ni3 N12 C40 -141.1(7) . . . . ?
N9 Ni3 N12 C40 125.5(5) . . . . ?
Ni2 Ni3 N12 C40 -153.0(5) . . . . ?
O1 Ni3 N12 C36 -144.9(4) . . . . ?
N3 Ni3 N12 C36 110.3(5) . . . . ?
N6 Ni3 N12 C36 38.4(10) . . . . ?
N9 Ni3 N12 C36 -54.9(5) . . . . ?
Ni2 Ni3 N12 C36 26.5(4) . . . . ?
O1 Ni3 N3 C10 13.8(5) . . . . ?
N12 Ni3 N3 C10 116.8(5) . . . . ?
N6 Ni3 N3 C10 -77.6(5) . . . . ?
N9 Ni3 N3 C10 -170.8(7) . . . . ?
Ni2 Ni3 N3 C10 -160.3(5) . . . . ?
O1 Ni3 N3 C6 -168.5(4) . . . . ?
N12 Ni3 N3 C6 -65.5(5) . . . . ?
N6 Ni3 N3 C6 100.1(5) . . . . ?
N9 Ni3 N3 C6 6.9(10) . . . . ?
Ni2 Ni3 N3 C6 17.3(4) . . . . ?
C59 N16 C63 N17 -177.6(5) . . . . ?
Ni4 N16 C63 N17 -0.4(7) . . . . ?
C59 N16 C63 C62 -0.6(9) . . . . ?
Ni4 N16 C63 C62 176.6(4) . . . . ?
C64 N17 C63 N16 -150.7(6) . . . . ?
Ni5 N17 C63 N16 29.6(7) . . . . ?
C64 N17 C63 C62 32.4(9) . . . . ?
Ni5 N17 C63 C62 -147.4(5) . . . . ?
C1 N1 C5 N2 178.4(5) . . . . ?
Ni1 N1 C5 N2 -5.9(8) . . . . ?
C1 N1 C5 C4 -0.1(9) . . . . ?
Ni1 N1 C5 C4 175.7(4) . . . . ?
C6 N2 C5 N1 154.6(6) . . . . ?
Ni2 N2 C5 N1 -21.7(7) . . . . ?
C6 N2 C5 C4 -27.0(9) . . . . ?
Ni2 N2 C5 C4 156.7(5) . . . . ?
O7 Ni1 N7 C21 25.1(5) 1_554 . . . ?
N4 Ni1 N7 C21 -78.5(5) . . . . ?
N1 Ni1 N7 C21 -158.3(7) . . . . ?
N10 Ni1 N7 C21 118.1(5) . . . . ?
Ni2 Ni1 N7 C21 -159.5(5) . . . . ?
O7 Ni1 N7 C25 -152.9(4) 1_554 . . . ?
N4 Ni1 N7 C25 103.5(5) . . . . ?
N1 Ni1 N7 C25 23.7(11) . . . . ?
N10 Ni1 N7 C25 -59.9(5) . . . . ?
Ni2 Ni1 N7 C25 22.5(4) . . . . ?
C44 C43 C42 C47 1.9(10) . . . . ?
C48 C43 C42 C47 179.6(6) . . . . ?
C44 C43 C42 C41 179.4(6) . . . . ?
C48 C43 C42 C41 -2.9(10) . . . . ?
C79 N22 C83 N23 -170.8(6) . . . . ?
Ni4 N22 C83 N23 3.5(7) . . . . ?
C79 N22 C83 C82 3.4(10) . . . . ?
Ni4 N22 C83 C82 177.7(5) . . . . ?
C84 N23 C83 N22 -149.4(6) . . . . ?
Ni5 N23 C83 N22 28.1(7) . . . . ?
C84 N23 C83 C82 36.5(9) . . . . ?
Ni5 N23 C83 C82 -146.0(6) . . . . ?
Ni6 O5 C89 O6 4.5(11) . . . . ?
Ni6 O5 C89 C90 -177.9(4) . . . . ?
C95 C90 C89 O6 146.7(7) . . . . ?
C91 C90 C89 O6 -28.9(9) . . . . ?
C95 C90 C89 O5 -31.0(9) . . . . ?
C91 C90 C89 O5 153.4(6) . . . . ?
C35 N11 C36 N12 156.9(5) . . . . ?
Ni2 N11 C36 N12 -21.6(7) . . . . ?
C35 N11 C36 C37 -27.8(9) . . . . ?
Ni2 N11 C36 C37 153.6(5) . . . . ?
C40 N12 C36 N11 169.5(5) . . . . ?
Ni3 N12 C36 N11 -10.1(7) . . . . ?
C40 N12 C36 C37 -6.0(9) . . . . ?
Ni3 N12 C36 C37 174.4(5) . . . . ?
C31 N10 C35 N11 178.2(5) . . . . ?
Ni1 N10 C35 N11 3.3(7) . . . . ?
C31 N10 C35 C34 4.0(9) . . . . ?
Ni1 N10 C35 C34 -171.0(4) . . . . ?
C36 N11 C35 N10 151.7(5) . . . . ?
Ni2 N11 C35 N10 -29.8(7) . . . . ?
C36 N11 C35 C34 -34.3(9) . . . . ?
Ni2 N11 C35 C34 144.2(5) . . . . ?
C69 N19 C73 N20 -173.4(6) . . . . ?
Ni4 N19 C73 N20 1.7(7) . . . . ?
C69 N19 C73 C72 2.6(9) . . . . ?
Ni4 N19 C73 C72 177.7(5) . . . . ?
C74 N20 C73 N19 -155.7(6) . . . . ?
Ni5 N20 C73 N19 28.4(7) . . . . ?
C74 N20 C73 C72 28.5(10) . . . . ?
Ni5 N20 C73 C72 -147.3(6) . . . . ?
C11 N4 C15 N5 172.3(5) . . . . ?
Ni1 N4 C15 N5 5.0(7) . . . . ?
C11 N4 C15 C14 -0.9(9) . . . . ?
Ni1 N4 C15 C14 -168.2(5) . . . . ?
C16 N5 C15 N4 154.7(5) . . . . ?
Ni2 N5 C15 N4 -34.7(7) . . . . ?
C16 N5 C15 C14 -32.2(9) . . . . ?
Ni2 N5 C15 C14 138.4(5) . . . . ?
C49 N13 C53 N14 -176.9(6) . . . . ?
Ni4 N13 C53 N14 2.8(8) . . . . ?
C49 N13 C53 C52 -0.6(9) . . . . ?
Ni4 N13 C53 C52 179.1(5) . . . . ?
C54 N14 C53 N13 -152.7(6) . . . . ?
Ni5 N14 C53 N13 26.6(7) . . . . ?
C54 N14 C53 C52 31.2(10) . . . . ?
Ni5 N14 C53 C52 -149.6(6) . . . . ?
C78 N21 C74 N20 -175.5(6) . . . . ?
Ni6 N21 C74 N20 3.4(7) . . . . ?
C78 N21 C74 C75 0.9(9) . . . . ?
Ni6 N21 C74 C75 179.8(5) . . . . ?
C73 N20 C74 N21 -149.7(6) . . . . ?
Ni5 N20 C74 N21 26.1(7) . . . . ?
C73 N20 C74 C75 34.0(10) . . . . ?
Ni5 N20 C74 C75 -150.1(5) . . . . ?
C21 N7 C25 N8 174.7(6) . . . . ?
Ni1 N7 C25 N8 -7.3(7) . . . . ?
C21 N7 C25 C24 -1.9(9) . . . . ?
Ni1 N7 C25 C24 176.2(5) . . . . ?
C26 N8 C25 N7 150.3(6) . . . . ?
Ni2 N8 C25 N7 -21.0(7) . . . . ?
C26 N8 C25 C24 -33.3(9) . . . . ?
Ni2 N8 C25 C24 155.4(5) . . . . ?
C30 N9 C26 N8 172.2(5) . . . . ?
Ni3 N9 C26 N8 2.6(7) . . . . ?
C30 N9 C26 C27 -2.4(9) . . . . ?
Ni3 N9 C26 C27 -172.0(5) . . . . ?
C25 N8 C26 N9 155.9(6) . . . . ?
Ni2 N8 C26 N9 -32.5(7) . . . . ?
C25 N8 C26 C27 -29.6(9) . . . . ?
Ni2 N8 C26 C27 142.1(5) . . . . ?
C10 N3 C6 N2 179.8(5) . . . . ?
Ni3 N3 C6 N2 2.1(7) . . . . ?
C10 N3 C6 C7 2.5(9) . . . . ?
Ni3 N3 C6 C7 -175.2(5) . . . . ?
C5 N2 C6 N3 154.3(6) . . . . ?
Ni2 N2 C6 N3 -29.4(7) . . . . ?
C5 N2 C6 C7 -28.6(10) . . . . ?
Ni2 N2 C6 C7 147.8(5) . . . . ?
C58 N15 C54 N14 -177.4(6) . . . . ?
Ni6 N15 C54 N14 3.7(8) . . . . ?
C58 N15 C54 C55 -1.1(9) . . . . ?
Ni6 N15 C54 C55 -180.0(5) . . . . ?
C53 N14 C54 N15 -156.5(6) . . . . ?
Ni5 N14 C54 N15 24.3(7) . . . . ?
C53 N14 C54 C55 27.4(10) . . . . ?
Ni5 N14 C54 C55 -151.8(6) . . . . ?
N10 C35 C34 C33 -4.9(9) . . . . ?
N11 C35 C34 C33 -178.7(6) . . . . ?
N3 C6 C7 C8 -3.9(10) . . . . ?
N2 C6 C7 C8 179.1(7) . . . . ?
C15 N5 C16 N6 153.1(6) . . . . ?
Ni2 N5 C16 N6 -17.0(7) . . . . ?
C15 N5 C16 C17 -29.3(9) . . . . ?
Ni2 N5 C16 C17 160.6(5) . . . . ?
C20 N6 C16 N5 175.4(5) . . . . ?
Ni3 N6 C16 N5 -11.9(7) . . . . ?
C20 N6 C16 C17 -2.2(9) . . . . ?
Ni3 N6 C16 C17 170.5(5) . . . . ?
C63 N16 C59 C60 -2.0(9) . . . . ?
Ni4 N16 C59 C60 -179.2(5) . . . . ?
C26 N9 C30 C29 1.1(9) . . . . ?
Ni3 N9 C30 C29 171.0(5) . . . . ?
C12 C13 C14 C15 0.6(11) . . . . ?
N4 C15 C14 C13 0.2(10) . . . . ?
N5 C15 C14 C13 -172.4(6) . . . . ?
C6 N3 C10 C9 1.6(10) . . . . ?
Ni3 N3 C10 C9 179.3(6) . . . . ?
Ni3 O1 C41 O2 6.2(12) . . . . ?
Ni3 O1 C41 C42 -176.3(5) . . . . ?
C47 C42 C41 O2 154.5(7) . . . . ?
C43 C42 C41 O2 -22.9(10) . . . . ?
C47 C42 C41 O1 -23.2(9) . . . . ?
C43 C42 C41 O1 159.3(6) . . . . ?
N9 C30 C29 C28 0.6(11) . . . . ?
C36 N12 C40 C39 5.3(9) . . . . ?
Ni3 N12 C40 C39 -175.2(5) . . . . ?
C83 N22 C79 C80 -1.9(10) . . . . ?
Ni4 N22 C79 C80 -176.1(6) . . . . ?
N16 C63 C62 C61 2.9(10) . . . . ?
N17 C63 C62 C61 179.6(6) . . . . ?
C65 C66 C67 C68 2.6(11) . . . . ?
N19 C73 C72 C71 -1.5(10) . . . . ?
N20 C73 C72 C71 174.1(7) . . . . ?
C88 N24 C84 N23 -171.7(6) . . . . ?
Ni6 N24 C84 N23 2.6(7) . . . . ?
C88 N24 C84 C85 4.2(9) . . . . ?
Ni6 N24 C84 C85 178.4(5) . . . . ?
C83 N23 C84 N24 -151.9(6) . . . . ?
Ni5 N23 C84 N24 30.6(7) . . . . ?
C83 N23 C84 C85 32.4(10) . . . . ?
Ni5 N23 C84 C85 -145.1(6) . . . . ?
C5 N1 C1 C2 2.0(10) . . . . ?
Ni1 N1 C1 C2 -173.8(5) . . . . ?
C64 N18 C68 C67 -3.4(9) . . . . ?
Ni6 N18 C68 C67 179.2(5) . . . . ?
C66 C67 C68 N18 -1.0(11) . . . . ?
C43 C42 C47 C46 0.3(11) . . . . ?
C41 C42 C47 C46 -177.3(7) . . . . ?
Ni4 O3 C48 O4 5.2(14) . . . . ?
Ni4 O3 C48 C43 -173.1(4) . . . . ?
C44 C43 C48 O4 -81.9(9) . . . . ?
C42 C43 C48 O4 100.4(9) . . . . ?
C44 C43 C48 O3 96.6(8) . . . . ?
C42 C43 C48 O3 -81.1(9) . . . . ?
N9 C26 C27 C28 2.1(10) . . . . ?
N8 C26 C27 C28 -172.1(6) . . . . ?
C67 C66 C65 C64 0.0(11) . . . . ?
N18 C64 C65 C66 -4.5(10) . . . . ?
N17 C64 C65 C66 168.3(6) . . . . ?
C54 N15 C58 C57 -0.5(11) . . . . ?
Ni6 N15 C58 C57 178.4(6) . . . . ?
N1 C5 C4 C3 -2.2(10) . . . . ?
N2 C5 C4 C3 179.5(6) . . . . ?
C31 C32 C33 C34 2.3(11) . . . . ?
C35 C34 C33 C32 1.7(10) . . . . ?
N22 C83 C82 C81 -2.5(11) . . . . ?
N23 C83 C82 C81 171.4(7) . . . . ?
N15 C58 C57 C56 1.8(12) . . . . ?
N24 C84 C85 C86 -3.4(11) . . . . ?
N23 C84 C85 C86 172.1(7) . . . . ?
C73 N19 C69 C70 -0.5(10) . . . . ?
Ni4 N19 C69 C70 -175.8(6) . . . . ?
C39 C38 C37 C36 1.1(11) . . . . ?
N11 C36 C37 C38 -172.1(6) . . . . ?
N12 C36 C37 C38 2.9(10) . . . . ?
C16 N6 C20 C19 3.3(10) . . . . ?
Ni3 N6 C20 C19 -169.3(5) . . . . ?
N7 C25 C24 C23 -0.1(10) . . . . ?
N8 C25 C24 C23 -176.4(7) . . . . ?
C17 C18 C19 C20 -0.4(11) . . . . ?
N6 C20 C19 C18 -2.0(11) . . . . ?
C25 N7 C21 C22 2.8(10) . . . . ?
Ni1 N7 C21 C22 -175.3(5) . . . . ?
C23 C22 C21 N7 -1.7(11) . . . . ?
N13 C53 C52 C51 1.6(11) . . . . ?
N14 C53 C52 C51 177.7(7) . . . . ?
C35 N10 C31 C32 0.1(10) . . . . ?
Ni1 N10 C31 C32 175.1(5) . . . . ?
C33 C32 C31 N10 -3.3(11) . . . . ?
C78 C77 C76 C75 2.4(13) . . . . ?
N12 C40 C39 C38 -1.2(10) . . . . ?
C37 C38 C39 C40 -2.0(11) . . . . ?
C83 C82 C81 C80 0.1(12) . . . . ?
N15 C54 C55 C56 1.3(11) . . . . ?
N14 C54 C55 C56 177.3(7) . . . . ?
N16 C59 C60 C61 2.1(11) . . . . ?
C84 N24 C88 C87 -3.3(10) . . . . ?
Ni6 N24 C88 C87 -177.3(6) . . . . ?
C86 C87 C88 N24 1.4(12) . . . . ?
C15 N4 C11 C12 0.7(10) . . . . ?
Ni1 N4 C11 C12 168.5(6) . . . . ?
C59 C60 C61 C62 0.3(11) . . . . ?
C63 C62 C61 C60 -2.7(10) . . . . ?
C53 N13 C49 C50 -0.7(11) . . . . ?
Ni4 N13 C49 C50 179.5(6) . . . . ?
C53 C52 C51 C50 -1.4(13) . . . . ?
C6 C7 C8 C9 1.2(12) . . . . ?
C77 C76 C75 C74 -1.1(12) . . . . ?
N21 C74 C75 C76 -0.5(11) . . . . ?
N20 C74 C75 C76 175.6(7) . . . . ?
C52 C51 C50 C49 0.1(13) . . . . ?
N13 C49 C50 C51 1.0(12) . . . . ?
C19 C18 C17 C16 1.3(11) . . . . ?
N5 C16 C17 C18 -177.4(6) . . . . ?
N6 C16 C17 C18 0.0(9) . . . . ?
C42 C47 C46 C45 -2.1(12) . . . . ?
C47 C46 C45 C44 1.7(12) . . . . ?
C5 C4 C3 C2 2.6(10) . . . . ?
C88 C87 C86 C85 -0.4(13) . . . . ?
C84 C85 C86 C87 1.4(12) . . . . ?
C46 C45 C44 C43 0.5(12) . . . . ?
C42 C43 C44 C45 -2.4(11) . . . . ?
C48 C43 C44 C45 179.8(7) . . . . ?
C54 C55 C56 C57 0.0(12) . . . . ?
C58 C57 C56 C55 -1.5(12) . . . . ?
C14 C13 C12 C11 -0.8(12) . . . . ?
N4 C11 C12 C13 0.1(12) . . . . ?
N19 C69 C70 C71 -2.5(12) . . . . ?
C74 N21 C78 C77 0.4(11) . . . . ?
Ni6 N21 C78 C77 -178.5(6) . . . . ?
C76 C77 C78 N21 -2.1(13) . . . . ?
C30 C29 C28 C27 -0.9(12) . . . . ?
C26 C27 C28 C29 -0.4(11) . . . . ?
C73 C72 C71 C70 -1.6(13) . . . . ?
C69 C70 C71 C72 3.5(13) . . . . ?
C25 C24 C23 C22 1.2(11) . . . . ?
C21 C22 C23 C24 -0.4(12) . . . . ?
N1 C1 C2 C3 -1.6(11) . . . . ?
C4 C3 C2 C1 -0.7(11) . . . . ?
N3 C10 C9 C8 -4.3(12) . . . . ?
C7 C8 C9 C10 2.7(12) . . . . ?
N22 C79 C80 C81 -0.5(12) . . . . ?
C82 C81 C80 C79 1.4(12) . . . . ?
